data_4129522
loop_
_publ_author_name
'Nguyen, Thuy-Ai D'
'Jones, Zachary R.'
'Goldsmith, Bryan R.'
'Buratto, William R.'
'Wu, Guang'
'Scott, Susannah L.'
'Hayton, Trevor W.'

_publ_section_title
;
 A Cu25 Nanocluster with Partial Cu(0) Character.
;
_journal_issue 41
_journal_name_full 'Journal of the American Chemical Society'
_journal_page_first 13319
_journal_page_last 13324
_journal_paper_doi 10.1021/jacs.5b07574
_journal_volume 137
_journal_year 2015
_chemical_formula_sum 'C240.5 H259 Cl2 Cu25 P12'
_chemical_formula_weight 5180.50
_space_group_crystal_system orthorhombic
_space_group_IT_number 61
_space_group_name_Hall '-P 2ac 2ab'
_space_group_name_H-M_alt 'P b c a'
_atom_sites_solution_hydrogens geom
_audit_creation_method SHELXL-2014/7
_cell_angle_alpha 90
_cell_angle_beta 90
_cell_angle_gamma 90
_cell_formula_units_Z 8
_cell_length_a 33.3092(11)
_cell_length_b 38.3322(13)
_cell_length_c 38.9657(13)
_cell_measurement_temperature 100(2)
_cell_volume 49752(3)
_computing_structure_refinement 'SHELXL-2014/7 (Sheldrick, 2014)'
_diffrn_ambient_temperature 100(2)
_diffrn_measured_fraction_theta_full 0.994
_diffrn_measured_fraction_theta_max 0.994
_diffrn_measurement_device_type 'Bruker Kappa Apex II'
_diffrn_measurement_method 'omega scan'
_diffrn_radiation_type MoK\a
_diffrn_radiation_wavelength 0.71073
_diffrn_reflns_av_R_equivalents 0.1308
_diffrn_reflns_av_unetI/netI 0.1355
_diffrn_reflns_Laue_measured_fraction_full 0.994
_diffrn_reflns_Laue_measured_fraction_max 0.994
_diffrn_reflns_limit_h_max 30
_diffrn_reflns_limit_h_min -39
_diffrn_reflns_limit_k_max 42
_diffrn_reflns_limit_k_min -45
_diffrn_reflns_limit_l_max 46
_diffrn_reflns_limit_l_min -45
_diffrn_reflns_number 283227
_diffrn_reflns_point_group_measured_fraction_full 0.994
_diffrn_reflns_point_group_measured_fraction_max 0.994
_diffrn_reflns_theta_full 24.852
_diffrn_reflns_theta_max 24.852
_diffrn_reflns_theta_min 0.964
_exptl_absorpt_coefficient_mu 2.230
_exptl_absorpt_correction_T_max 0.7451
_exptl_absorpt_correction_T_min 0.5195
_exptl_absorpt_correction_type multi-scan
_exptl_absorpt_process_details sadabs
_exptl_crystal_colour dark_green
_exptl_crystal_density_diffrn 1.383
_exptl_crystal_description block
_exptl_crystal_F_000 21128
_exptl_crystal_size_max 0.150
_exptl_crystal_size_mid 0.100
_exptl_crystal_size_min 0.100
_refine_diff_density_max 4.436
_refine_diff_density_min -1.424
_refine_diff_density_rms 0.241
_refine_ls_extinction_coef 0.000030(4)
_refine_ls_extinction_expression Fc^*^=kFc[1+0.001xFc^2^\l^3^/sin(2\q)]^-1/4^
_refine_ls_extinction_method 'SHELXL-2014/7 (Sheldrick 2014'
_refine_ls_goodness_of_fit_ref 1.104
_refine_ls_hydrogen_treatment constr
_refine_ls_matrix_type full
_refine_ls_number_parameters 1409
_refine_ls_number_reflns 42819
_refine_ls_number_restraints 76
_refine_ls_restrained_S_all 1.104
_refine_ls_R_factor_all 0.2142
_refine_ls_R_factor_gt 0.1268
_refine_ls_shift/su_max 0.010
_refine_ls_shift/su_mean 0.000
_refine_ls_structure_factor_coef Fsqd
_refine_ls_weighting_details 'w=1/[\s^2^(Fo^2^)+(0.0843P)^2^+2277.5386P] where P=(Fo^2^+2Fc^2^)/3'
_refine_ls_weighting_scheme calc
_refine_ls_wR_factor_gt 0.2956
_refine_ls_wR_factor_ref 0.3429
_reflns_Friedel_coverage 0.000
_reflns_number_gt 23497
_reflns_number_total 42819
_reflns_threshold_expression 'I > 2\s(I)'
_cod_data_source_file ja5b07574_si_001.cif
_cod_data_source_block Complex_1
_cod_original_formula_sum 'C240.50 H259 Cl2 Cu25 P12'
_cod_database_code 4129522
_shelx_shelxl_version_number 2014/7
_shelx_space_group_comment
;
The symmetry employed for this shelxl refinement is uniquely defined
by the following loop, which should always be used as a source of
symmetry information in preference to the above space-group names.
They are only intended as comments.
;
_shelx_estimated_absorpt_t_min 0.731
_shelx_estimated_absorpt_t_max 0.808

loop_
_space_group_symop_operation_xyz
'x, y, z'
'x+1/2, -y+1/2, -z'
'-x, y+1/2, -z+1/2'
'-x+1/2, -y, z+1/2'
'-x, -y, -z'
'-x-1/2, y-1/2, z'
'x, -y-1/2, z-1/2'
'x-1/2, y, -z-1/2'

loop_
_atom_site_label
_atom_site_type_symbol
_atom_site_fract_x
_atom_site_fract_y
_atom_site_fract_z
_atom_site_U_iso_or_equiv
_atom_site_adp_type
_atom_site_occupancy
_atom_site_site_symmetry_order
_atom_site_calc_flag
_atom_site_refinement_flags_posn
_atom_site_refinement_flags_adp
_atom_site_refinement_flags_occupancy
Cu1 Cu 0.26004(6) 0.24286(6) 0.05641(5) 0.0234(5) Uani 1 1 d . . .
Cu2 Cu 0.32061(6) 0.23201(6) 0.12112(5) 0.0237(5) Uani 1 1 d . . .
Cu3 Cu 0.29757(6) 0.28207(6) 0.15719(5) 0.0255(5) Uani 1 1 d . . .
Cu4 Cu 0.20463(6) 0.19895(6) 0.15741(5) 0.0263(5) Uani 1 1 d . . .
Cu5 Cu 0.27830(6) 0.20187(6) 0.16549(5) 0.0249(5) Uani 1 1 d . . .
Cu6 Cu 0.29597(6) 0.28711(6) 0.09339(5) 0.0241(5) Uani 1 1 d . . .
Cu7 Cu 0.24348(6) 0.24690(6) 0.12282(5) 0.0227(5) Uani 1 1 d . . .
Cu8 Cu 0.19775(6) 0.21462(6) 0.07786(5) 0.0246(5) Uani 1 1 d . . .
Cu9 Cu 0.20202(6) 0.27930(6) 0.07415(5) 0.0246(5) Uani 1 1 d . . .
Cu10 Cu 0.25787(6) 0.31997(6) 0.05176(5) 0.0252(5) Uani 1 1 d . . .
Cu11 Cu 0.13707(6) 0.22029(6) 0.16290(5) 0.0285(5) Uani 1 1 d . . .
Cu12 Cu 0.15623(7) 0.17497(6) 0.11093(5) 0.0287(5) Uani 1 1 d . . .
Cu13 Cu 0.27537(7) 0.34719(6) 0.11790(5) 0.0293(5) Uani 1 1 d . . .
Cu14 Cu 0.24734(6) 0.21891(6) 0.22340(5) 0.0295(5) Uani 1 1 d . . .
Cu15 Cu 0.21462(6) 0.25881(6) 0.18476(5) 0.0289(5) Uani 1 1 d . . .
Cu16 Cu 0.27379(7) 0.29033(6) 0.21552(5) 0.0339(6) Uani 1 1 d . . .
Cu17 Cu 0.32634(6) 0.17106(6) 0.10300(6) 0.0306(5) Uani 1 1 d . . .
Cu18 Cu 0.25017(6) 0.18017(6) 0.11033(5) 0.0250(5) Uani 1 1 d . . .
Cu25 Cu 0.13034(6) 0.24224(6) 0.09337(5) 0.0263(5) Uani 1 1 d . . .
Cu21 Cu 0.32884(6) 0.23437(6) 0.19500(5) 0.0296(5) Uani 1 1 d . . .
Cu19 Cu 0.32967(6) 0.22693(6) 0.05613(5) 0.0266(5) Uani 1 1 d . . .
Cu22 Cu 0.22942(6) 0.31024(6) 0.14817(5) 0.0271(5) Uani 1 1 d . . .
Cu20 Cu 0.26776(6) 0.17619(6) 0.05089(5) 0.0250(5) Uani 1 1 d . . .
Cu23 Cu 0.17140(6) 0.27283(6) 0.13393(5) 0.0274(5) Uani 1 1 d . . .
Cu24 Cu 0.19113(6) 0.33686(6) 0.09655(5) 0.0285(5) Uani 1 1 d . . .
P1 P 0.08601(14) 0.22149(14) 0.20063(11) 0.0328(12) Uani 1 1 d . . .
P2 P 0.25829(14) 0.14427(13) 0.00338(11) 0.0271(10) Uani 1 1 d . . .
P3 P 0.26289(13) 0.34313(13) -0.00127(11) 0.0268(10) Uani 1 1 d . . .
P4 P 0.38649(13) 0.23745(13) 0.02620(11) 0.0266(11) Uani 1 1 d . . .
P5 P 0.36319(14) 0.12322(13) 0.11754(12) 0.0312(11) Uani 1 1 d . . .
P6 P 0.13142(14) 0.12025(13) 0.10619(11) 0.0285(11) Uani 1 1 d . . .
P7 P 0.39108(15) 0.22991(14) 0.21717(11) 0.0318(11) Uani 1 1 d . . .
P8 P 0.31506(15) 0.39318(13) 0.13079(12) 0.0309(11) Uani 1 1 d . . .
P9 P 0.27328(17) 0.33230(15) 0.25628(12) 0.0384(13) Uani 1 1 d . . .
P10 P 0.23239(15) 0.18564(14) 0.26938(11) 0.0321(11) Uani 1 1 d . . .
P11 P 0.14722(16) 0.38189(14) 0.09642(13) 0.0372(12) Uani 1 1 d . . .
P12 P 0.07693(13) 0.25164(13) 0.05965(11) 0.0266(11) Uani 1 1 d . . .
C1 C 0.2419(5) 0.0996(4) 0.0068(4) 0.024(4) Uiso 1 1 d . . .
C4 C 0.1766(5) 0.4221(5) 0.1001(5) 0.032(4) Uiso 1 1 d . . .
C3 C 0.1147(5) 0.3917(5) 0.0597(4) 0.031(4) Uiso 1 1 d . . .
C2 C 0.2414(5) 0.3154(5) -0.0344(4) 0.028(4) Uiso 1 1 d . . .
C5 C 0.0421(5) 0.2870(4) 0.0711(4) 0.025(4) Uiso 1 1 d . . .
C6 C 0.2217(6) 0.1409(5) 0.2585(5) 0.038(5) Uiso 1 1 d . . .
C7 C 0.2048(6) 0.1326(5) 0.2264(5) 0.034(4) Uiso 1 1 d . . .
H7 H 0.2001 0.1509 0.2104 0.041 Uiso 1 1 calc R U .
C8 C 0.1661(5) 0.0887(5) 0.1242(4) 0.030(4) Uiso 1 1 d . . .
C10 C 0.2214(6) 0.0402(5) 0.1507(5) 0.039(5) Uiso 1 1 d . . .
H10 H 0.2403 0.0237 0.1591 0.047 Uiso 1 1 calc R U .
C9 C 0.3189(5) 0.1174(5) 0.1774(5) 0.035(4) Uiso 1 1 d . . .
H9 H 0.3142 0.1417 0.1746 0.041 Uiso 1 1 calc R U .
C12 C 0.1241(5) 0.2796(5) 0.0058(4) 0.029(4) Uiso 1 1 d . . .
H12 H 0.1427 0.2852 0.0234 0.035 Uiso 1 1 calc R U .
C11 C 0.0378(5) 0.2217(5) 0.1782(4) 0.030(4) Uiso 1 1 d . . .
C13 C 0.3030(7) 0.4004(5) 0.2705(5) 0.046(5) Uiso 1 1 d . . .
H13 H 0.2766 0.4073 0.2767 0.055 Uiso 1 1 calc R U .
C14 C 0.4319(6) 0.2364(5) 0.1867(5) 0.037(5) Uiso 1 1 d . . .
C16 C 0.0624(6) 0.2517(5) -0.0120(4) 0.032(4) Uiso 1 1 d . . .
H16 H 0.0383 0.2395 -0.0069 0.039 Uiso 1 1 calc R U .
C17 C 0.2231(6) 0.3289(5) -0.0645(5) 0.036(5) Uiso 1 1 d . . .
H17 H 0.2209 0.3534 -0.0677 0.044 Uiso 1 1 calc R U .
C18 C 0.2432(5) 0.2798(4) -0.0307(4) 0.027(4) Uiso 1 1 d . . .
H18 H 0.2546 0.2705 -0.0104 0.032 Uiso 1 1 calc R U .
C19 C 0.2368(5) 0.3837(5) -0.0067(5) 0.032(4) Uiso 1 1 d . . .
C20 C 0.2558(7) 0.4161(5) -0.0091(5) 0.045(5) Uiso 1 1 d . . .
H20 H 0.2842 0.4175 -0.0076 0.054 Uiso 1 1 calc R U .
C21 C 0.1944(5) 0.3838(5) -0.0072(4) 0.033(4) Uiso 1 1 d . . .
H21 H 0.1808 0.3622 -0.0045 0.039 Uiso 1 1 calc R U .
C22 C 0.2973(6) 0.4229(5) 0.1635(5) 0.036(5) Uiso 1 1 d . . .
C23 C 0.3646(6) 0.3798(5) 0.1453(5) 0.035(4) Uiso 1 1 d . . .
C25 C 0.4175(6) 0.3262(5) 0.0770(5) 0.035(5) Uiso 1 1 d . . .
H25 H 0.4058 0.3403 0.0945 0.042 Uiso 1 1 calc R U .
C24 C 0.3389(6) 0.4062(6) 0.0646(5) 0.042(5) Uiso 1 1 d . . .
H24 H 0.3363 0.3816 0.0621 0.051 Uiso 1 1 calc R U .
C26 C 0.3988(6) 0.2609(5) 0.2525(5) 0.043(5) Uiso 1 1 d . . .
C27 C 0.4063(5) 0.1886(5) 0.2361(4) 0.031(4) Uiso 1 1 d . . .
C30 C 0.0783(5) 0.1854(5) 0.2311(4) 0.030(4) Uiso 1 1 d . . .
C28 C 0.1948(6) 0.0988(5) 0.2173(5) 0.035(4) Uiso 1 1 d . . .
H28 H 0.1833 0.0943 0.1955 0.042 Uiso 1 1 calc R U .
C29 C 0.2199(7) 0.0793(6) 0.2722(6) 0.053(6) Uiso 1 1 d . . .
H29 H 0.2256 0.0609 0.2878 0.063 Uiso 1 1 calc R U .
C31 C 0.2726(5) 0.1814(5) 0.3008(4) 0.030(4) Uiso 1 1 d . . .
C32 C 0.2206(5) 0.1628(5) -0.0259(4) 0.032(4) Uiso 1 1 d . . .
C33 C 0.2201(6) 0.1567(5) -0.0608(5) 0.036(5) Uiso 1 1 d . . .
H33 H 0.2414 0.1440 -0.0712 0.043 Uiso 1 1 calc R U .
C34 C 0.3031(5) 0.1403(5) -0.0234(5) 0.033(4) Uiso 1 1 d . . .
C35 C 0.0885(5) 0.2618(4) 0.0145(4) 0.022(4) Uiso 1 1 d . . .
C39 C 0.0378(6) 0.1544(5) 0.0362(5) 0.037(5) Uiso 1 1 d . . .
H39 H 0.0500 0.1338 0.0275 0.044 Uiso 1 1 calc R U .
C36 C 0.0151(6) 0.3023(5) 0.0485(5) 0.037(5) Uiso 1 1 d . . .
H36 H 0.0139 0.2943 0.0255 0.045 Uiso 1 1 calc R U .
C37 C 0.0442(5) 0.2138(5) 0.0539(4) 0.029(4) Uiso 1 1 d . . .
C38 C 0.0600(6) 0.1833(5) 0.0414(4) 0.033(4) Uiso 1 1 d . . .
H38 H 0.0879 0.1826 0.0363 0.039 Uiso 1 1 calc R U .
C40 C 0.2074(5) 0.0961(5) 0.1254(4) 0.029(4) Uiso 1 1 d . . .
H40 H 0.2168 0.1182 0.1176 0.035 Uiso 1 1 calc R U .
C41 C 0.2340(6) 0.0722(5) 0.1375(4) 0.034(4) Uiso 1 1 d . . .
H41 H 0.2619 0.0774 0.1369 0.041 Uiso 1 1 calc R U .
C42 C 0.3404(6) 0.0993(5) 0.1540(5) 0.035(5) Uiso 1 1 d . . .
C43 C 0.3037(6) 0.0994(6) 0.2057(5) 0.046(5) Uiso 1 1 d . . .
H43 H 0.2886 0.1120 0.2222 0.055 Uiso 1 1 calc R U .
C45 C 0.4334(6) 0.1604(5) 0.1206(5) 0.042(5) Uiso 1 1 d . . .
H45 H 0.4182 0.1783 0.1097 0.050 Uiso 1 1 calc R U .
C44 C 0.4154(6) 0.1296(5) 0.1294(5) 0.034(4) Uiso 1 1 d . . .
C46 C 0.3815(7) 0.3827(6) 0.2494(6) 0.054(6) Uiso 1 1 d . . .
H46 H 0.4076 0.3770 0.2413 0.065 Uiso 1 1 calc R U .
C47 C 0.4419(6) 0.1536(5) 0.2767(5) 0.036(5) Uiso 1 1 d . . .
H47 H 0.4591 0.1520 0.2961 0.044 Uiso 1 1 calc R U .
C48 C 0.4611(6) 0.2039(5) 0.0407(5) 0.038(5) Uiso 1 1 d . . .
H48 H 0.4722 0.2257 0.0474 0.045 Uiso 1 1 calc R U .
C50 C 0.3627(7) 0.0336(6) 0.0392(6) 0.054(6) Uiso 1 1 d . . .
H50 H 0.3621 0.0153 0.0228 0.065 Uiso 1 1 calc R U .
C49 C 0.3327(7) 0.0467(6) 0.1875(5) 0.051(6) Uiso 1 1 d . . .
H49 H 0.3379 0.0226 0.1910 0.061 Uiso 1 1 calc R U .
C51 C 0.1075(6) 0.2797(5) -0.0540(6) 0.046(5) Uiso 1 1 d . . .
H51 H 0.1138 0.2863 -0.0769 0.055 Uiso 1 1 calc R U .
C54 C 0.1362(5) 0.1193(5) 0.0355(4) 0.031(4) Uiso 1 1 d . . .
H54 H 0.1498 0.1409 0.0383 0.037 Uiso 1 1 calc R U .
C52 C 0.2160(6) 0.0537(5) 0.0432(5) 0.040(5) Uiso 1 1 d . . .
H52 H 0.2082 0.0457 0.0653 0.048 Uiso 1 1 calc R U .
C53 C 0.1035(6) 0.0690(5) 0.0588(5) 0.041(5) Uiso 1 1 d . . .
H53 H 0.0939 0.0565 0.0782 0.049 Uiso 1 1 calc R U .
C55 C 0.3829(5) 0.2450(4) -0.0201(4) 0.021(4) Uiso 1 1 d . . .
C56 C 0.4717(6) 0.3151(5) 0.0382(5) 0.037(5) Uiso 1 1 d . . .
H56 H 0.4973 0.3211 0.0292 0.045 Uiso 1 1 calc R U .
C57 C 0.1898(6) 0.1980(5) 0.2951(5) 0.035(4) Uiso 1 1 d . . .
C58 C 0.2013(6) 0.0717(6) 0.2396(5) 0.048(5) Uiso 1 1 d . . .
H58 H 0.1938 0.0486 0.2337 0.058 Uiso 1 1 calc R U .
C59 C 0.1526(6) 0.0564(5) 0.1383(5) 0.036(5) Uiso 1 1 d . . .
H59 H 0.1247 0.0510 0.1387 0.044 Uiso 1 1 calc R U .
C60 C 0.1803(6) 0.0331(5) 0.1514(5) 0.037(5) Uiso 1 1 d . . .
H60 H 0.1712 0.0117 0.1611 0.044 Uiso 1 1 calc R U .
C62 C 0.3267(6) 0.1107(6) -0.0235(5) 0.046(5) Uiso 1 1 d . . .
H62 H 0.3183 0.0906 -0.0111 0.055 Uiso 1 1 calc R U .
C63 C 0.2300(5) 0.0876(5) 0.0395(4) 0.028(4) Uiso 1 1 d . . .
H63 H 0.2315 0.1026 0.0588 0.034 Uiso 1 1 calc R U .
C61 C 0.2132(6) 0.0315(5) 0.0157(5) 0.041(5) Uiso 1 1 d . . .
H61 H 0.2039 0.0082 0.0186 0.049 Uiso 1 1 calc R U .
C65 C 0.3282(6) 0.0768(5) 0.0712(5) 0.034(4) Uiso 1 1 d . . .
H65 H 0.3037 0.0878 0.0775 0.041 Uiso 1 1 calc R U .
C64 C 0.3653(6) 0.0886(5) 0.0851(5) 0.035(4) Uiso 1 1 d . . .
C66 C 0.4833(7) 0.1723(6) 0.0418(5) 0.047(5) Uiso 1 1 d . . .
H66 H 0.5102 0.1732 0.0498 0.057 Uiso 1 1 calc R U .
C67 C 0.4214(6) 0.2003(5) 0.0291(5) 0.033(4) Uiso 1 1 d . . .
C68 C 0.1219(5) 0.1018(5) 0.0639(4) 0.031(4) Uiso 1 1 d . . .
C69 C 0.0850(6) 0.1111(5) 0.1305(5) 0.032(4) Uiso 1 1 d . . .
C73 C -0.0044(6) 0.1550(5) 0.0439(4) 0.033(4) Uiso 1 1 d . . .
H73 H -0.0212 0.1354 0.0394 0.040 Uiso 1 1 calc R U .
C71 C 0.0363(6) 0.1515(5) 0.2687(5) 0.041(5) Uiso 1 1 d . . .
H71 H 0.0109 0.1469 0.2788 0.049 Uiso 1 1 calc R U .
C70 C 0.0407(6) 0.1795(5) 0.2456(5) 0.042(5) Uiso 1 1 d . . .
H70 H 0.0185 0.1939 0.2399 0.050 Uiso 1 1 calc R U .
C72 C -0.0191(6) 0.1849(5) 0.0578(5) 0.038(5) Uiso 1 1 d . . .
H72 H -0.0466 0.1855 0.0644 0.045 Uiso 1 1 calc R U .
C74 C 0.1003(7) 0.3655(6) 0.0412(6) 0.053(6) Uiso 1 1 d . . .
H74 H 0.1084 0.3424 0.0468 0.063 Uiso 1 1 calc R U .
C75 C 0.2091(5) 0.4245(5) 0.0779(5) 0.033(4) Uiso 1 1 d . . .
H75 H 0.2161 0.4052 0.0638 0.040 Uiso 1 1 calc R U .
C77 C 0.2749(6) 0.3170(6) 0.3008(5) 0.046(5) Uiso 1 1 d . . .
C76 C 0.3110(6) 0.3670(5) 0.2568(5) 0.038(5) Uiso 1 1 d . . .
C78 C 0.4321(7) 0.2862(6) 0.2522(6) 0.056(6) Uiso 1 1 d . . .
H78 H 0.4506 0.2872 0.2336 0.067 Uiso 1 1 calc R U .
C79 C 0.3484(6) 0.0640(5) 0.1593(5) 0.039(5) Uiso 1 1 d . . .
H79 H 0.3647 0.0516 0.1433 0.047 Uiso 1 1 calc R U .
C80 C 0.4264(6) 0.2522(5) 0.1561(5) 0.036(5) Uiso 1 1 d . . .
H80 H 0.3998 0.2581 0.1495 0.043 Uiso 1 1 calc R U .
C81 C 0.3688(6) 0.3493(5) 0.1636(5) 0.040(5) Uiso 1 1 d . . .
H81 H 0.3456 0.3358 0.1689 0.048 Uiso 1 1 calc R U .
C82 C 0.3995(6) 0.3995(6) 0.1387(5) 0.047(5) Uiso 1 1 d . . .
H82 H 0.3974 0.4210 0.1267 0.057 Uiso 1 1 calc R U .
C83 C 0.2573(6) 0.4284(5) 0.1659(5) 0.036(5) Uiso 1 1 d . . .
H83 H 0.2399 0.4160 0.1509 0.044 Uiso 1 1 calc R U .
C84 C 0.0540(6) 0.1047(5) 0.1853(5) 0.042(5) Uiso 1 1 d . . .
H84 H 0.0557 0.1052 0.2097 0.051 Uiso 1 1 calc R U .
C85 C 0.0151(7) 0.0983(5) 0.1343(5) 0.048(5) Uiso 1 1 d . . .
H85 H -0.0098 0.0938 0.1234 0.058 Uiso 1 1 calc R U .
C86 C 0.0580(7) 0.2987(6) 0.2703(6) 0.059(6) Uiso 1 1 d . . .
H86 H 0.0363 0.3049 0.2849 0.071 Uiso 1 1 calc R U .
C90 C 0.3972(6) 0.2968(5) 0.0656(5) 0.037(5) Uiso 1 1 d . . .
H90 H 0.3720 0.2906 0.0751 0.044 Uiso 1 1 calc R U .
C88 C 0.5053(8) 0.2393(6) 0.1762(6) 0.059(6) Uiso 1 1 d . . .
H88 H 0.5319 0.2358 0.1843 0.071 Uiso 1 1 calc R U .
C87 C 0.4042(7) 0.1265(6) 0.2323(6) 0.056(6) Uiso 1 1 d . . .
H87 H 0.3958 0.1060 0.2206 0.067 Uiso 1 1 calc R U .
C91 C 0.0179(6) 0.0975(5) 0.1698(5) 0.041(5) Uiso 1 1 d . . .
H91 H -0.0050 0.0920 0.1833 0.049 Uiso 1 1 calc R U .
C92 C 0.3880(6) 0.3651(5) -0.0477(5) 0.039(5) Uiso 1 1 d . . .
H92 H 0.4138 0.3706 -0.0567 0.047 Uiso 1 1 calc R U .
C94 C 0.1125(6) 0.0738(5) -0.0012(5) 0.046(5) Uiso 1 1 d . . .
H94 H 0.1090 0.0645 -0.0236 0.055 Uiso 1 1 calc R U .
C93 C 0.0990(6) 0.0546(5) 0.0268(5) 0.042(5) Uiso 1 1 d . . .
H93 H 0.0870 0.0323 0.0239 0.050 Uiso 1 1 calc R U .
C95 C 0.2242(6) 0.0436(5) -0.0162(5) 0.045(5) Uiso 1 1 d . . .
H95 H 0.2221 0.0287 -0.0356 0.054 Uiso 1 1 calc R U .
C96 C 0.3283(7) 0.0489(6) 0.0482(6) 0.053(6) Uiso 1 1 d . . .
H96 H 0.3037 0.0407 0.0389 0.064 Uiso 1 1 calc R U .
C97 C 0.2083(5) 0.3058(4) -0.0896(4) 0.027(4) Uiso 1 1 d . . .
H97 H 0.1959 0.3148 -0.1097 0.032 Uiso 1 1 calc R U .
C100 C 0.3748(5) 0.2572(5) -0.0898(5) 0.035(4) Uiso 1 1 d . . .
H100 H 0.3722 0.2618 -0.1136 0.042 Uiso 1 1 calc R U .
C99 C 0.3433(6) 0.2668(5) -0.0674(5) 0.043(5) Uiso 1 1 d . . .
H99 H 0.3198 0.2777 -0.0761 0.051 Uiso 1 1 calc R U .
C98 C 0.3472(6) 0.2602(5) -0.0329(5) 0.036(5) Uiso 1 1 d . . .
H98 H 0.3259 0.2658 -0.0176 0.043 Uiso 1 1 calc R U .
C102 C 0.4687(7) 0.1411(6) 0.0323(6) 0.056(6) Uiso 1 1 d . . .
H102 H 0.4852 0.1209 0.0321 0.068 Uiso 1 1 calc R U .
C101 C 0.4055(7) 0.1687(6) 0.0206(5) 0.050(6) Uiso 1 1 d . . .
H101 H 0.3784 0.1668 0.0134 0.060 Uiso 1 1 calc R U .
C103 C 0.4152(5) 0.2758(4) 0.0390(4) 0.027(4) Uiso 1 1 d . . .
C104 C 0.1324(6) 0.2890(5) -0.0263(5) 0.037(5) Uiso 1 1 d . . .
H104 H 0.1559 0.3023 -0.0306 0.044 Uiso 1 1 calc R U .
C106 C 0.2994(8) 0.1759(7) 0.3591(7) 0.068(7) Uiso 1 1 d . . .
H106 H 0.2955 0.1767 0.3833 0.082 Uiso 1 1 calc R U .
C107 C 0.3359(7) 0.1713(6) 0.3461(6) 0.058(6) Uiso 1 1 d . . .
H107 H 0.3581 0.1688 0.3613 0.069 Uiso 1 1 calc R U .
C105 C 0.2665(8) 0.1797(6) 0.3367(6) 0.060(6) Uiso 1 1 d . . .
H105 H 0.2400 0.1810 0.3457 0.073 Uiso 1 1 calc R U .
C108 C 0.3488(7) 0.3582(6) 0.2474(6) 0.052(6) Uiso 1 1 d . . .
H108 H 0.3539 0.3353 0.2392 0.063 Uiso 1 1 calc R U .
C109 C 0.4320(5) 0.1858(5) 0.2655(5) 0.033(4) Uiso 1 1 d . . .
H109 H 0.4418 0.2061 0.2769 0.039 Uiso 1 1 calc R U .
C110 C 0.3924(7) 0.1585(6) 0.2206(6) 0.048(5) Uiso 1 1 d . . .
H110 H 0.3746 0.1600 0.2017 0.058 Uiso 1 1 calc R U .
C112 C 0.4983(7) 0.2535(6) 0.1442(6) 0.061(6) Uiso 1 1 d . . .
H112 H 0.5201 0.2587 0.1293 0.073 Uiso 1 1 calc R U .
C111 C 0.4577(7) 0.2603(6) 0.1338(6) 0.056(6) Uiso 1 1 d . . .
H111 H 0.4523 0.2703 0.1119 0.067 Uiso 1 1 calc R U .
C113 C 0.3289(6) 0.4222(5) 0.0951(5) 0.036(5) Uiso 1 1 d . . .
C114 C 0.3324(6) 0.4574(5) 0.0980(5) 0.038(5) Uiso 1 1 d . . .
H114 H 0.3247 0.4684 0.1189 0.045 Uiso 1 1 calc R U .
C115 C 0.2404(7) 0.4520(6) 0.1902(6) 0.058(6) Uiso 1 1 d . . .
H115 H 0.2121 0.4550 0.1919 0.069 Uiso 1 1 calc R U .
C116 C 0.4066(6) 0.3378(6) 0.1748(5) 0.047(5) Uiso 1 1 d . . .
H116 H 0.4090 0.3164 0.1869 0.057 Uiso 1 1 calc R U .
C117 C 0.4405(8) 0.3576(6) 0.1682(6) 0.059(6) Uiso 1 1 d . . .
H117 H 0.4660 0.3501 0.1765 0.071 Uiso 1 1 calc R U .
C118 C 0.0877(6) 0.1111(5) 0.1660(5) 0.044(5) Uiso 1 1 d . . .
H118 H 0.1127 0.1156 0.1769 0.053 Uiso 1 1 calc R U .
Cl2 Cl 0.0790(8) 0.1806(7) 0.8651(6) 0.166(9) Uiso 0.5 1 d D . P
C120 C 0.1227(7) 0.2779(6) 0.2314(6) 0.051(6) Uiso 1 1 d . . .
H120 H 0.1454 0.2712 0.2183 0.062 Uiso 1 1 calc R U .
C119 C 0.0536(7) 0.2708(6) 0.2477(5) 0.048(5) Uiso 1 1 d . . .
H119 H 0.0282 0.2597 0.2452 0.058 Uiso 1 1 calc R U .
C122 C 0.1364(7) 0.1859(6) 0.3366(6) 0.060(6) Uiso 1 1 d . . .
H122 H 0.1236 0.1699 0.3517 0.073 Uiso 1 1 calc R U .
C123 C 0.0563(9) 0.3797(7) 0.1852(7) 0.078(8) Uiso 1 1 d . . .
H123 H 0.0378 0.3790 0.2037 0.093 Uiso 1 1 calc R U .
C124 C 0.4951(7) 0.1408(5) 0.1465(5) 0.047(5) Uiso 1 1 d . . .
H124 H 0.5223 0.1447 0.1527 0.056 Uiso 1 1 calc R U .
C126 C 0.3475(6) 0.3432(5) -0.0026(5) 0.039(5) Uiso 1 1 d . . .
H126 H 0.3457 0.3334 0.0198 0.046 Uiso 1 1 calc R U .
C128 C -0.0248(7) 0.2481(7) 0.1586(6) 0.060(6) Uiso 1 1 d . . .
H128 H -0.0413 0.2682 0.1561 0.073 Uiso 1 1 calc R U .
C125 C 0.3849(6) 0.3488(5) -0.0173(5) 0.044(5) Uiso 1 1 d . . .
H125 H 0.4084 0.3411 -0.0058 0.053 Uiso 1 1 calc R U .
C127 C 0.3526(6) 0.3740(5) -0.0666(5) 0.040(5) Uiso 1 1 d . . .
H127 H 0.3550 0.3847 -0.0884 0.048 Uiso 1 1 calc R U .
C130 C 0.1592(7) 0.1878(6) -0.0663(6) 0.051(6) Uiso 1 1 d . . .
H130 H 0.1382 0.1965 -0.0804 0.061 Uiso 1 1 calc R U .
C129 C 0.1588(6) 0.1948(5) -0.0312(5) 0.037(5) Uiso 1 1 d . . .
H129 H 0.1373 0.2075 -0.0212 0.044 Uiso 1 1 calc R U .
C132 C 0.3122(5) 0.3520(5) -0.0205(4) 0.028(4) Uiso 1 1 d . . .
C133 C -0.0364(8) 0.2178(6) 0.1463(6) 0.059(6) Uiso 1 1 d . . .
H133 H -0.0631 0.2157 0.1379 0.070 Uiso 1 1 calc R U .
C134 C 0.0724(6) 0.2599(5) -0.0461(5) 0.043(5) Uiso 1 1 d . . .
H134 H 0.0555 0.2522 -0.0642 0.052 Uiso 1 1 calc R U .
C135 C 0.4551(6) 0.3355(6) 0.0632(5) 0.045(5) Uiso 1 1 d . . .
H135 H 0.4687 0.3556 0.0712 0.054 Uiso 1 1 calc R U .
C136 C 0.4519(6) 0.2859(5) 0.0258(5) 0.034(4) Uiso 1 1 d . . .
H136 H 0.4637 0.2725 0.0080 0.041 Uiso 1 1 calc R U .
C137 C 0.3423(10) 0.1702(8) 0.3125(8) 0.088(9) Uiso 1 1 d . . .
H137 H 0.3687 0.1663 0.3042 0.105 Uiso 1 1 calc R U .
C139 C 0.4084(6) 0.2417(5) -0.0782(5) 0.034(4) Uiso 1 1 d . . .
H139 H 0.4290 0.2352 -0.0937 0.041 Uiso 1 1 calc R U .
C138 C 0.4128(5) 0.2351(5) -0.0429(4) 0.031(4) Uiso 1 1 d . . .
H138 H 0.4364 0.2238 -0.0347 0.037 Uiso 1 1 calc R U .
C140 C 0.0036(6) 0.2146(5) 0.0629(5) 0.038(5) Uiso 1 1 d . . .
H140 H -0.0080 0.2351 0.0723 0.045 Uiso 1 1 calc R U .
C141 C -0.0096(6) 0.3286(5) 0.0589(5) 0.038(5) Uiso 1 1 d . . .
H141 H -0.0276 0.3392 0.0431 0.046 Uiso 1 1 calc R U .
C142 C 0.0438(7) 0.2995(6) 0.1048(6) 0.052(6) Uiso 1 1 d . . .
H142 H 0.0623 0.2898 0.1208 0.063 Uiso 1 1 calc R U .
C143 C 0.0921(7) 0.3169(6) 0.2718(6) 0.052(6) Uiso 1 1 d . . .
H143 H 0.0938 0.3372 0.2858 0.062 Uiso 1 1 calc R U .
C145 C 0.0776(7) 0.4315(7) 0.0239(6) 0.058(6) Uiso 1 1 d . . .
H145 H 0.0698 0.4545 0.0176 0.070 Uiso 1 1 calc R U .
C146 C 0.0731(8) 0.3701(7) 0.0130(6) 0.065(7) Uiso 1 1 d . . .
H146 H 0.0626 0.3511 0.0002 0.078 Uiso 1 1 calc R U .
C144 C 0.1034(7) 0.4263(6) 0.0516(6) 0.052(6) Uiso 1 1 d . . .
H144 H 0.1131 0.4455 0.0646 0.063 Uiso 1 1 calc R U .
C147 C 0.2659(6) 0.4704(6) 0.2109(5) 0.048(5) Uiso 1 1 d . . .
H147 H 0.2556 0.4873 0.2264 0.058 Uiso 1 1 calc R U .
C149 C 0.3219(6) 0.4413(5) 0.1857(5) 0.042(5) Uiso 1 1 d . . .
H149 H 0.3501 0.4377 0.1846 0.051 Uiso 1 1 calc R U .
C148 C 0.3069(6) 0.4643(5) 0.2092(5) 0.046(5) Uiso 1 1 d . . .
H148 H 0.3246 0.4762 0.2243 0.056 Uiso 1 1 calc R U .
C151 C 0.1924(7) 0.4445(6) -0.0155(6) 0.053(6) Uiso 1 1 d . . .
H151 H 0.1775 0.4651 -0.0200 0.063 Uiso 1 1 calc R U .
C150 C 0.2332(7) 0.4467(6) -0.0135(6) 0.056(6) Uiso 1 1 d . . .
H150 H 0.2462 0.4687 -0.0152 0.067 Uiso 1 1 calc R U .
C152 C 0.0255(7) 0.1926(6) 0.1628(6) 0.057(6) Uiso 1 1 d . . .
H152 H 0.0429 0.1730 0.1637 0.068 Uiso 1 1 calc R U .
C153 C 0.0679(6) 0.1316(6) 0.2766(5) 0.045(5) Uiso 1 1 d . . .
H153 H 0.0645 0.1128 0.2922 0.053 Uiso 1 1 calc R U .
C154 C 0.1770(8) 0.2302(7) 0.2942(7) 0.074(8) Uiso 1 1 d . . .
H154 H 0.1908 0.2468 0.2804 0.089 Uiso 1 1 calc R U .
C155 C 0.1232(7) 0.2177(6) 0.3345(6) 0.052(6) Uiso 1 1 d . . .
H155 H 0.1003 0.2245 0.3475 0.063 Uiso 1 1 calc R U .
C156 C 0.2222(7) 0.4827(6) 0.0956(6) 0.058(6) Uiso 1 1 d . . .
H156 H 0.2387 0.5030 0.0948 0.070 Uiso 1 1 calc R U .
C157 C 0.2814(8) 0.2923(7) 0.3680(7) 0.074(8) Uiso 1 1 d . . .
H157 H 0.2813 0.2844 0.3911 0.089 Uiso 1 1 calc R U .
C158 C 0.3731(7) 0.4154(6) 0.2640(6) 0.059(6) Uiso 1 1 d . . .
H158 H 0.3938 0.4322 0.2666 0.071 Uiso 1 1 calc R U .
C160 C 0.3719(7) 0.2615(6) 0.2775(6) 0.051(6) Uiso 1 1 d . . .
H160 H 0.3496 0.2460 0.2767 0.061 Uiso 1 1 calc R U .
C159 C 0.4374(8) 0.3878(7) 0.1497(6) 0.063(7) Uiso 1 1 d . . .
H159 H 0.4608 0.4009 0.1444 0.076 Uiso 1 1 calc R U .
C161 C 0.4751(7) 0.1656(6) 0.1278(5) 0.049(6) Uiso 1 1 d . . .
H161 H 0.4887 0.1857 0.1197 0.059 Uiso 1 1 calc R U .
C162 C 0.4368(7) 0.1043(7) 0.1496(6) 0.061(7) Uiso 1 1 d . . .
H162 H 0.4242 0.0838 0.1581 0.073 Uiso 1 1 calc R U .
C163 C 0.4002(8) 0.0721(6) 0.0755(6) 0.059(6) Uiso 1 1 d . . .
H163 H 0.4251 0.0801 0.0843 0.071 Uiso 1 1 calc R U .
C165 C 0.3625(7) 0.1100(6) -0.0416(6) 0.056(6) Uiso 1 1 d . . .
H165 H 0.3797 0.0902 -0.0402 0.067 Uiso 1 1 calc R U .
C166 C 0.3729(7) 0.1374(6) -0.0612(6) 0.059(6) Uiso 1 1 d . . .
H166 H 0.3970 0.1364 -0.0742 0.071 Uiso 1 1 calc R U .
C164 C 0.3150(6) 0.1687(5) -0.0426(5) 0.039(5) Uiso 1 1 d . . .
H164 H 0.2997 0.1896 -0.0419 0.047 Uiso 1 1 calc R U .
C167 C 0.2382(6) 0.0769(5) -0.0205(5) 0.040(5) Uiso 1 1 d . . .
H167 H 0.2455 0.0845 -0.0428 0.048 Uiso 1 1 calc R U .
C168 C 0.1306(6) 0.1055(5) 0.0026(5) 0.036(5) Uiso 1 1 d . . .
H168 H 0.1394 0.1181 -0.0170 0.043 Uiso 1 1 calc R U .
C169 C 0.1900(5) 0.1830(5) -0.0111(5) 0.034(4) Uiso 1 1 d . . .
H169 H 0.1907 0.1884 0.0127 0.040 Uiso 1 1 calc R U .
C171 C 0.2116(6) 0.2707(5) -0.0852(5) 0.037(5) Uiso 1 1 d . . .
H171 H 0.2020 0.2555 -0.1026 0.045 Uiso 1 1 calc R U .
C170 C 0.1889(6) 0.1689(5) -0.0808(6) 0.047(5) Uiso 1 1 d . . .
H170 H 0.1883 0.1640 -0.1047 0.056 Uiso 1 1 calc R U .
C172 C 0.3497(6) 0.1668(5) -0.0630(5) 0.043(5) Uiso 1 1 d . . .
H172 H 0.3568 0.1855 -0.0778 0.051 Uiso 1 1 calc R U .
C173 C 0.4296(7) 0.1394(6) 0.0228(5) 0.051(6) Uiso 1 1 d . . .
H173 H 0.4184 0.1173 0.0175 0.061 Uiso 1 1 calc R U .
C174 C 0.3995(8) 0.0435(6) 0.0530(6) 0.064(7) Uiso 1 1 d . . .
H174 H 0.4235 0.0314 0.0473 0.076 Uiso 1 1 calc R U .
C175 C 0.4773(8) 0.1117(7) 0.1561(7) 0.070(7) Uiso 1 1 d . . .
H175 H 0.4927 0.0948 0.1681 0.084 Uiso 1 1 calc R U .
C176 C 0.3153(6) 0.3673(5) -0.0533(5) 0.039(5) Uiso 1 1 d . . .
H176 H 0.2918 0.3728 -0.0661 0.047 Uiso 1 1 calc R U .
C178 C 0.3567(6) 0.4619(5) 0.0407(5) 0.042(5) Uiso 1 1 d . . .
H178 H 0.3659 0.4756 0.0220 0.051 Uiso 1 1 calc R U .
C179 C 0.3470(6) 0.4776(6) 0.0714(5) 0.045(5) Uiso 1 1 d . . .
H179 H 0.3503 0.5020 0.0742 0.054 Uiso 1 1 calc R U .
C177 C 0.3530(6) 0.4270(5) 0.0371(5) 0.046(5) Uiso 1 1 d . . .
H177 H 0.3600 0.4163 0.0160 0.055 Uiso 1 1 calc R U .
C180 C 0.1718(7) 0.4135(6) -0.0113(5) 0.051(6) Uiso 1 1 d . . .
H180 H 0.1433 0.4128 -0.0112 0.061 Uiso 1 1 calc R U .
C181 C 0.2314(7) 0.4552(6) 0.0764(6) 0.054(6) Uiso 1 1 d . . .
H181 H 0.2538 0.4565 0.0614 0.065 Uiso 1 1 calc R U .
C182 C 0.1665(8) 0.4504(6) 0.1199(6) 0.063(7) Uiso 1 1 d . . .
H182 H 0.1448 0.4488 0.1357 0.076 Uiso 1 1 calc R U .
C183 C 0.0636(8) 0.4033(7) 0.0060(7) 0.073(8) Uiso 1 1 d . . .
H183 H 0.0459 0.4076 -0.0126 0.087 Uiso 1 1 calc R U .
C184 C 0.2288(6) 0.2566(5) -0.0559(5) 0.042(5) Uiso 1 1 d . . .
H184 H 0.2308 0.2321 -0.0529 0.051 Uiso 1 1 calc R U .
C185 C 0.4725(6) 0.2304(6) 0.1962(5) 0.047(5) Uiso 1 1 d . . .
H185 H 0.4775 0.2195 0.2177 0.056 Uiso 1 1 calc R U .
C187 C 0.3761(9) 0.2856(7) 0.3062(7) 0.080(8) Uiso 1 1 d . . .
H187 H 0.3587 0.2851 0.3255 0.095 Uiso 1 1 calc R U .
C188 C 0.4070(9) 0.3091(8) 0.3033(8) 0.083(9) Uiso 1 1 d . . .
H188 H 0.4080 0.3275 0.3196 0.099 Uiso 1 1 calc R U .
C186 C 0.4353(9) 0.3084(8) 0.2801(8) 0.086(9) Uiso 1 1 d . . .
H186 H 0.4580 0.3231 0.2824 0.103 Uiso 1 1 calc R U .
C189 C 0.4292(7) 0.1236(7) 0.2622(6) 0.060(6) Uiso 1 1 d . . .
H189 H 0.4364 0.1015 0.2714 0.072 Uiso 1 1 calc R U .
C191 C 0.3356(7) 0.4227(7) 0.2744(6) 0.060(6) Uiso 1 1 d . . .
H191 H 0.3310 0.4446 0.2851 0.072 Uiso 1 1 calc R U .
C190 C 0.2902(6) 0.3363(6) 0.3281(5) 0.048(5) Uiso 1 1 d . . .
H190 H 0.3008 0.3587 0.3232 0.058 Uiso 1 1 calc R U .
C196 C 0.0132(7) 0.2503(7) 0.1758(6) 0.062(7) Uiso 1 1 d . . .
H196 H 0.0215 0.2718 0.1856 0.074 Uiso 1 1 calc R U .
C192 C 0.2051(8) 0.3669(7) 0.2856(7) 0.076(8) Uiso 1 1 d . . .
H192 H 0.2146 0.3606 0.3077 0.091 Uiso 1 1 calc R U .
C194 C 0.2110(7) 0.3684(6) 0.2242(6) 0.058(6) Uiso 1 1 d . . .
H194 H 0.2245 0.3618 0.2037 0.070 Uiso 1 1 calc R U .
C193 C 0.2271(7) 0.3576(6) 0.2557(6) 0.049(5) Uiso 1 1 d . . .
C195 C 0.1570(9) 0.3971(8) 0.2510(8) 0.085(9) Uiso 1 1 d . . .
H195 H 0.1342 0.4119 0.2493 0.102 Uiso 1 1 calc R U .
C197 C 0.1687(7) 0.1750(7) 0.3174(6) 0.059(6) Uiso 1 1 d . . .
H197 H 0.1772 0.1514 0.3191 0.071 Uiso 1 1 calc R U .
C199 C 0.1060(6) 0.1377(5) 0.2624(5) 0.043(5) Uiso 1 1 d . . .
H199 H 0.1282 0.1234 0.2682 0.052 Uiso 1 1 calc R U .
C198 C 0.1102(6) 0.1653(5) 0.2398(5) 0.041(5) Uiso 1 1 d . . .
H198 H 0.1358 0.1702 0.2302 0.049 Uiso 1 1 calc R U .
C200 C 0.0866(6) 0.2589(5) 0.2286(5) 0.045(5) Uiso 1 1 d . . .
C201 C 0.1251(8) 0.3062(6) 0.2529(6) 0.060(6) Uiso 1 1 d . . .
H201 H 0.1497 0.3186 0.2548 0.072 Uiso 1 1 calc R U .
C202 C 0.2290(7) 0.1128(6) 0.2805(6) 0.050(6) Uiso 1 1 d . . .
H202 H 0.2409 0.1173 0.3022 0.061 Uiso 1 1 calc R U .
C203 C 0.3094(7) 0.0652(6) 0.2107(6) 0.053(6) Uiso 1 1 d . . .
H203 H 0.2976 0.0538 0.2299 0.063 Uiso 1 1 calc R U .
C204 C 0.0488(6) 0.1056(5) 0.1148(5) 0.043(5) Uiso 1 1 d . . .
H204 H 0.0467 0.1067 0.0905 0.052 Uiso 1 1 calc R U .
C205 C 0.1115(7) 0.3812(6) 0.1321(5) 0.048(5) Uiso 1 1 d . . .
C207 C -0.0083(7) 0.3396(6) 0.0920(6) 0.055(6) Uiso 1 1 d . . .
H207 H -0.0264 0.3571 0.0996 0.066 Uiso 1 1 calc R U .
C206 C 0.0188(9) 0.3257(8) 0.1142(8) 0.087(9) Uiso 1 1 d . . .
H206 H 0.0202 0.3346 0.1370 0.105 Uiso 1 1 calc R U .
C209 C 0.1124(6) 0.3551(5) 0.1556(5) 0.043(5) Uiso 1 1 d . . .
H209 H 0.1315 0.3369 0.1536 0.051 Uiso 1 1 calc R U .
C208 C 0.0849(8) 0.3552(7) 0.1831(7) 0.067(7) Uiso 1 1 d . . .
H208 H 0.0866 0.3377 0.2002 0.081 Uiso 1 1 calc R U .
C210 C 0.0804(8) 0.4066(8) 0.1342(7) 0.080(8) Uiso 1 1 d . . .
H210 H 0.0778 0.4244 0.1174 0.096 Uiso 1 1 calc R U .
C211 C -0.0116(8) 0.1887(7) 0.1451(6) 0.066(7) Uiso 1 1 d . . .
H211 H -0.0188 0.1679 0.1334 0.079 Uiso 1 1 calc R U .
C212 C 0.3102(8) 0.1745(6) 0.2886(7) 0.065(7) Uiso 1 1 d . . .
H212 H 0.3150 0.1727 0.2646 0.078 Uiso 1 1 calc R U .
C213 C 0.0536(10) 0.4046(9) 0.1621(8) 0.095(10) Uiso 1 1 d . . .
H213 H 0.0330 0.4216 0.1643 0.114 Uiso 1 1 calc R U .
C214 C 0.1886(8) 0.4821(8) 0.1167(7) 0.077(8) Uiso 1 1 d . . .
H214 H 0.1805 0.5024 0.1288 0.093 Uiso 1 1 calc R U .
C215 C 0.1770(8) 0.3879(7) 0.2217(8) 0.077(8) Uiso 1 1 d . . .
H215 H 0.1673 0.3950 0.1998 0.092 Uiso 1 1 calc R U .
C216 C 0.1685(9) 0.3859(7) 0.2818(7) 0.077(8) Uiso 1 1 d . . .
H216 H 0.1523 0.3906 0.3014 0.093 Uiso 1 1 calc R U .
C217 C 0.1417(10) 0.2412(9) 0.3140(9) 0.106(11) Uiso 1 1 d . . .
H217 H 0.1320 0.2644 0.3124 0.127 Uiso 1 1 calc R U .
C220 C 0.2910(6) 0.3252(6) 0.3611(5) 0.048(5) Uiso 1 1 d . . .
H220 H 0.2983 0.3407 0.3791 0.057 Uiso 1 1 calc R U .
C219 C 0.2672(8) 0.2833(7) 0.3074(7) 0.077(8) Uiso 1 1 d . . .
H219 H 0.2588 0.2682 0.2894 0.093 Uiso 1 1 calc R U .
C218 C 0.2717(11) 0.2697(11) 0.3422(10) 0.125(13) Uiso 1 1 d . . .
H218 H 0.2679 0.2456 0.3468 0.150 Uiso 1 1 calc R U .
C404 C 0.0393(12) -0.002(2) 0.1724(11) 0.15(3) Uiso 0.5 1 d D . P
C402 C 0.0678(14) 0.0098(17) 0.2279(9) 0.11(2) Uiso 0.5 1 d D . P
C403 C 0.0780(12) -0.0001(17) 0.1917(11) 0.13(3) Uiso 0.5 1 d D . P
C401 C 0.101(2) 0.0323(16) 0.2406(12) 0.15(3) Uiso 0.5 1 d D . P
C420 C 0.2377(12) 0.0877(13) 0.3788(13) 0.070(15) Uiso 0.5 1 d D . P
C422 C 0.1678(13) 0.0966(17) 0.3916(16) 0.13(3) Uiso 0.5 1 d D . P
C430 C 0.4299(19) 0.4377(16) 0.351(5) 0.33(9) Uiso 0.5 1 d D . P
Cl5 Cl 0.4468(17) 1.0219(14) 0.2227(9) 0.34(3) Uiso 0.5 1 d D . P
C425 C 0.0939(14) 0.1289(12) 0.4141(12) 0.062(13) Uiso 0.5 1 d D . P
C409 C 0.023(3) 0.9579(16) -0.0033(19) 0.22(5) Uiso 0.5 1 d D . P
C408 C 0.022(2) 0.9306(16) 0.0242(14) 0.14(3) Uiso 0.5 1 d D . P
C444 C 0.427(3) 0.992(2) 0.1952(11) 0.23(6) Uiso 0.5 1 d D . P
H44A H 0.3971 0.9922 0.1975 0.282 Uiso 0.5 1 calc R U P
H44B H 0.4366 0.9686 0.2011 0.282 Uiso 0.5 1 calc R U P
C433 C 0.3620(14) 0.4288(13) 0.367(3) 0.20(5) Uiso 0.5 1 d D . P
C406 C 0.028(3) 0.963(2) 0.0771(18) 0.16(4) Uiso 0.5 1 d D . P
C411 C 0.065(3) 0.967(2) -0.0531(19) 0.16(4) Uiso 0.5 1 d D . P
C434 C 0.3180(13) 0.4235(15) 0.374(2) 0.13(3) Uiso 0.5 1 d D . P
C400 C 0.1066(19) 0.0245(17) 0.2779(12) 0.11(2) Uiso 0.5 1 d D . P
C410 C 0.039(3) 0.9406(17) -0.0349(15) 0.17(4) Uiso 0.5 1 d D . P
C423 C 0.1274(14) 0.088(2) 0.3770(15) 0.24(6) Uiso 0.5 1 d D . P
C431 C 0.4216(14) 0.3994(14) 0.3482(15) 0.084(17) Uiso 0.5 1 d D . P
C405 C 0.0498(17) -0.0036(17) 0.1351(10) 0.094(19) Uiso 0.5 1 d D . P
C407 C -0.0012(19) 0.946(3) 0.0534(16) 0.28(7) Uiso 0.5 1 d D . P
C424 C 0.0979(14) 0.0909(12) 0.406(2) 0.17(4) Uiso 0.5 1 d D . P
C421 C 0.1969(13) 0.0713(16) 0.376(4) 0.31(8) Uiso 0.5 1 d D . P
C435 C 0.3034(16) 0.4563(17) 0.391(2) 0.14(3) Uiso 0.5 1 d D . P
C432 C 0.3775(15) 0.3948(14) 0.354(3) 0.20(5) Uiso 0.5 1 d D . P
Cl6 Cl 0.4393(12) 1.0018(10) 0.1539(9) 0.235(16) Uiso 0.5 1 d D . P
C481 C 0.4799(8) 0.4279(6) 0.2665(6) 0.015(6) Uiso 0.5 1 d D . P
C483 C 0.5234(6) 0.4161(6) 0.2193(5) 0.007(4) Uiso 0.5 1 d D . P
C507 C 0.226(4) 0.049(3) 0.8556(16) 1.2(3) Uiso 0.5 1 d D . P
C513 C 0.352(3) 1.065(2) 0.308(3) 0.26(6) Uiso 0.5 1 d D . P
C515 C 0.4022(14) 1.0879(12) 0.3466(11) 0.057(12) Uiso 0.5 1 d D . P
C508 C 0.210(2) 0.0807(18) 0.8735(18) 0.13(3) Uiso 0.5 1 d D . P
C498 C 0.4684(19) 0.0700(14) 0.9431(16) 0.094(19) Uiso 0.5 1 d D . P
C495 C 0.492(4) 0.0229(17) 0.910(2) 0.26(7) Uiso 0.5 1 d D . P
C484 C 0.538(3) 0.3901(12) 0.194(2) 0.25(6) Uiso 0.5 1 d D . P
C480 C 0.460(6) 0.4087(14) 0.295(2) 0.45(14) Uiso 0.5 1 d D . P
C482 C 0.4904(6) 0.4012(5) 0.2400(5) 0.007(4) Uiso 0.5 1 d D . P
C485 C 0.5691(14) 0.4086(13) 0.1728(11) 0.090(18) Uiso 0.5 1 d D . P
C496 C 0.468(3) 0.0076(14) 0.939(3) 0.25(6) Uiso 0.5 1 d D . P
C497 C 0.458(3) 0.0375(18) 0.9626(16) 0.21(5) Uiso 0.5 1 d D . P
C493 C 0.496(5) -0.0395(18) 0.911(4) 0.32(8) Uiso 0.5 1 d D . P
C494 C 0.512(4) -0.007(3) 0.893(3) 0.34(9) Uiso 0.5 1 d D . P
Cl1 Cl 0.0628(8) 0.1417(6) 0.9244(5) 0.152(8) Uiso 0.5 1 d D . P
C512 C 0.371(3) 1.032(3) 0.295(4) 0.42(12) Uiso 0.5 1 d D . P
C509 C 0.169(2) 0.071(3) 0.885(3) 0.20(5) Uiso 0.5 1 d D . P
C506 C 0.216(5) 0.0532(16) 0.8184(15) 1.2(3) Uiso 0.5 1 d D . P
C510 C 0.440(3) 1.022(4) 0.279(3) 0.27(7) Uiso 0.5 1 d D . P
C514 C 0.364(3) 1.068(4) 0.345(2) 0.51(16) Uiso 0.5 1 d D . P
C511 C 0.413(3) 1.031(4) 0.309(3) 0.37(10) Uiso 0.5 1 d D . P
C504 C 0.185(2) 0.0122(19) 0.7797(18) 0.11(2) Uiso 0.5 1 d D . P
C505 C 0.221(2) 0.018(2) 0.802(2) 0.19(4) Uiso 0.5 1 d D . P

loop_
_atom_site_aniso_label
_atom_site_aniso_U_11
_atom_site_aniso_U_22
_atom_site_aniso_U_33
_atom_site_aniso_U_23
_atom_site_aniso_U_13
_atom_site_aniso_U_12
Cu1 0.0158(10) 0.0381(13) 0.0164(10) -0.0015(9) 0.0018(8) 0.0006(9)
Cu2 0.0187(11) 0.0355(13) 0.0169(10) 0.0031(9) 0.0023(8) 0.0026(9)
Cu3 0.0233(11) 0.0393(13) 0.0138(9) -0.0006(9) -0.0023(8) 0.0024(10)
Cu4 0.0203(11) 0.0409(14) 0.0176(10) -0.0007(9) 0.0017(9) -0.0018(10)
Cu5 0.0207(11) 0.0393(13) 0.0148(10) 0.0013(9) 0.0004(8) -0.0008(10)
Cu6 0.0230(11) 0.0331(13) 0.0162(10) 0.0027(9) -0.0023(9) 0.0002(9)
Cu7 0.0186(11) 0.0354(13) 0.0140(9) 0.0013(9) 0.0010(8) 0.0014(9)
Cu8 0.0160(11) 0.0394(13) 0.0184(10) 0.0014(9) 0.0008(8) -0.0019(9)
Cu9 0.0201(11) 0.0375(13) 0.0161(10) 0.0017(9) 0.0003(8) 0.0031(10)
Cu10 0.0210(11) 0.0401(13) 0.0146(10) 0.0042(9) -0.0007(8) -0.0018(10)
Cu11 0.0190(11) 0.0449(14) 0.0216(10) 0.0002(10) 0.0083(9) -0.0002(10)
Cu12 0.0317(12) 0.0379(14) 0.0166(10) 0.0021(9) 0.0018(9) -0.0042(10)
Cu13 0.0311(12) 0.0338(13) 0.0230(11) -0.0020(9) 0.0050(9) -0.0011(10)
Cu14 0.0272(12) 0.0448(14) 0.0166(10) 0.0013(9) 0.0040(9) 0.0007(10)
Cu15 0.0282(12) 0.0422(14) 0.0162(10) 0.0002(9) 0.0016(9) 0.0009(10)
Cu16 0.0372(13) 0.0477(15) 0.0169(10) -0.0056(10) 0.0039(10) -0.0055(11)
Cu17 0.0215(11) 0.0363(14) 0.0340(12) 0.0003(10) -0.0061(10) 0.0017(10)
Cu18 0.0197(11) 0.0392(13) 0.0160(10) 0.0000(9) -0.0005(8) 0.0014(9)
Cu25 0.0139(10) 0.0478(15) 0.0171(10) 0.0000(9) -0.0005(8) 0.0013(9)
Cu21 0.0270(12) 0.0437(14) 0.0181(10) 0.0027(9) -0.0067(9) 0.0004(10)
Cu19 0.0175(11) 0.0467(14) 0.0156(10) 0.0008(9) 0.0023(8) 0.0000(10)
Cu22 0.0225(11) 0.0358(13) 0.0231(11) 0.0001(9) 0.0015(9) 0.0000(9)
Cu20 0.0228(11) 0.0370(13) 0.0152(10) -0.0014(9) 0.0018(8) 0.0008(9)
Cu23 0.0183(11) 0.0469(14) 0.0168(10) -0.0013(9) 0.0008(8) -0.0007(10)
Cu24 0.0236(12) 0.0353(13) 0.0265(11) 0.0004(10) -0.0023(9) 0.0062(10)
P1 0.025(3) 0.054(3) 0.020(2) -0.001(2) 0.0069(19) 0.002(2)
P2 0.023(2) 0.039(3) 0.020(2) -0.003(2) 0.0006(19) 0.002(2)
P3 0.021(2) 0.042(3) 0.017(2) 0.004(2) -0.0026(18) -0.001(2)
P4 0.014(2) 0.051(3) 0.015(2) 0.002(2) 0.0003(17) 0.003(2)
P5 0.026(3) 0.037(3) 0.031(3) 0.002(2) -0.006(2) 0.001(2)
P6 0.027(3) 0.040(3) 0.018(2) 0.002(2) -0.0008(19) 0.000(2)
P7 0.031(3) 0.046(3) 0.018(2) -0.002(2) -0.008(2) -0.002(2)
P8 0.035(3) 0.035(3) 0.023(2) 0.001(2) 0.000(2) -0.003(2)
P9 0.046(3) 0.049(3) 0.020(2) -0.002(2) 0.004(2) -0.006(3)
P10 0.034(3) 0.047(3) 0.016(2) 0.002(2) -0.002(2) -0.001(2)
P11 0.037(3) 0.040(3) 0.034(3) -0.003(2) 0.003(2) 0.010(2)
P12 0.015(2) 0.048(3) 0.017(2) -0.001(2) -0.0009(17) 0.002(2)

loop_
_atom_type_symbol
_atom_type_description
_atom_type_scat_dispersion_real
_atom_type_scat_dispersion_imag
_atom_type_scat_source
C C 0.0033 0.0016 'International Tables Vol C Tables 4.2.6.8 and 6.1.1.4'
P P 0.1023 0.0942 'International Tables Vol C Tables 4.2.6.8 and 6.1.1.4'
Cl Cl 0.1484 0.1585 'International Tables Vol C Tables 4.2.6.8 and 6.1.1.4'
Cu Cu 0.3201 1.2651 'International Tables Vol C Tables 4.2.6.8 and 6.1.1.4'
H H 0.0000 0.0000 'International Tables Vol C Tables 4.2.6.8 and 6.1.1.4'

loop_
_geom_angle_atom_site_label_1
_geom_angle_atom_site_label_2
_geom_angle_atom_site_label_3
_geom_angle
Cu19 Cu1 Cu9 153.80(12)
Cu19 Cu1 Cu8 134.28(11)
Cu9 Cu1 Cu8 60.10(8)
Cu19 Cu1 Cu6 73.47(9)
Cu9 Cu1 Cu6 80.34(9)
Cu8 Cu1 Cu6 119.74(10)
Cu19 Cu1 Cu20 69.56(9)
Cu9 Cu1 Cu20 131.21(11)
Cu8 Cu1 Cu20 71.31(9)
Cu6 Cu1 Cu20 131.75(10)
Cu19 Cu1 Cu7 102.74(9)
Cu9 Cu1 Cu7 62.18(7)
Cu8 Cu1 Cu7 61.53(7)
Cu6 Cu1 Cu7 60.17(8)
Cu20 Cu1 Cu7 99.22(9)
Cu19 Cu1 Cu10 106.10(10)
Cu9 Cu1 Cu10 55.71(8)
Cu8 Cu1 Cu10 115.77(10)
Cu6 Cu1 Cu10 51.44(7)
Cu20 Cu1 Cu10 170.63(10)
Cu7 Cu1 Cu10 89.79(8)
Cu17 Cu2 Cu3 156.76(11)
Cu17 Cu2 Cu6 134.77(10)
Cu3 Cu2 Cu6 59.71(8)
Cu17 Cu2 Cu5 78.66(9)
Cu3 Cu2 Cu5 78.10(9)
Cu6 Cu2 Cu5 119.98(10)
Cu17 Cu2 Cu19 68.45(9)
Cu3 Cu2 Cu19 130.64(11)
Cu6 Cu2 Cu19 71.12(8)
Cu5 Cu2 Cu19 135.45(11)
Cu17 Cu2 Cu7 106.87(10)
Cu3 Cu2 Cu7 61.29(8)
Cu6 Cu2 Cu7 60.62(8)
Cu5 Cu2 Cu7 62.28(8)
Cu19 Cu2 Cu7 99.00(9)
Cu17 Cu2 Cu21 108.04(10)
Cu3 Cu2 Cu21 56.32(7)
Cu6 Cu2 Cu21 115.65(10)
Cu5 Cu2 Cu21 51.89(7)
Cu19 Cu2 Cu21 167.52(10)
Cu7 Cu2 Cu21 93.47(8)
Cu16 Cu3 Cu6 156.37(12)
Cu16 Cu3 Cu2 136.61(12)
Cu6 Cu3 Cu2 60.37(8)
Cu16 Cu3 Cu22 77.43(9)
Cu6 Cu3 Cu22 79.04(9)
Cu2 Cu3 Cu22 121.56(10)
Cu16 Cu3 Cu21 71.83(9)
Cu6 Cu3 Cu21 129.46(11)
Cu2 Cu3 Cu21 69.60(9)
Cu22 Cu3 Cu21 138.15(11)
Cu16 Cu3 Cu7 108.75(10)
Cu6 Cu3 Cu7 61.02(8)
Cu2 Cu3 Cu7 61.86(8)
Cu22 Cu3 Cu7 62.15(8)
Cu21 Cu3 Cu7 101.88(10)
Cu16 Cu3 Cu13 106.68(10)
Cu6 Cu3 Cu13 54.93(7)
Cu2 Cu3 Cu13 115.13(9)
Cu22 Cu3 Cu13 50.15(7)
Cu21 Cu3 Cu13 168.04(11)
Cu7 Cu3 Cu13 89.87(8)
Cu11 Cu4 Cu5 154.27(12)
Cu11 Cu4 Cu18 137.32(11)
Cu5 Cu4 Cu18 60.16(8)
Cu11 Cu4 Cu15 77.23(10)
Cu5 Cu4 Cu15 77.12(9)
Cu18 Cu4 Cu15 119.26(11)
Cu11 Cu4 Cu12 66.47(9)
Cu5 Cu4 Cu12 136.12(11)
Cu18 Cu4 Cu12 76.20(8)
Cu15 Cu4 Cu12 133.75(11)
Cu11 Cu4 Cu7 105.62(10)
Cu5 Cu4 Cu7 62.90(8)
Cu18 Cu4 Cu7 61.48(8)
Cu15 Cu4 Cu7 61.30(8)
Cu12 Cu4 Cu7 101.33(9)
Cu11 Cu4 Cu14 106.11(9)
Cu5 Cu4 Cu14 54.32(7)
Cu18 Cu4 Cu14 114.32(9)
Cu15 Cu4 Cu14 50.11(7)
Cu12 Cu4 Cu14 166.42(10)
Cu7 Cu4 Cu14 91.56(9)
Cu21 Cu5 Cu4 141.52(12)
Cu21 Cu5 Cu18 148.81(11)
Cu4 Cu5 Cu18 60.12(8)
Cu21 Cu5 Cu2 72.30(9)
Cu4 Cu5 Cu2 119.29(10)
Cu18 Cu5 Cu2 76.73(8)
Cu21 Cu5 Cu14 74.16(9)
Cu4 Cu5 Cu14 74.05(9)
Cu18 Cu5 Cu14 133.92(11)
Cu2 Cu5 Cu14 135.53(11)
Cu21 Cu5 Cu7 105.62(10)
Cu4 Cu5 Cu7 61.21(8)
Cu18 Cu5 Cu7 60.87(8)
Cu2 Cu5 Cu7 61.08(8)
Cu14 Cu5 Cu7 102.07(10)
Cu10 Cu6 Cu3 136.17(11)
Cu10 Cu6 Cu2 154.16(11)
Cu3 Cu6 Cu2 59.92(8)
Cu10 Cu6 Cu1 73.63(9)
Cu3 Cu6 Cu1 121.76(11)
Cu2 Cu6 Cu1 80.53(9)
Cu10 Cu6 Cu13 69.14(9)
Cu3 Cu6 Cu13 72.94(9)
Cu2 Cu6 Cu13 132.62(10)
Cu1 Cu6 Cu13 133.05(11)
Cu10 Cu6 Cu7 104.62(10)
Cu3 Cu6 Cu7 61.86(8)
Cu2 Cu6 Cu7 62.01(8)
Cu1 Cu6 Cu7 62.27(8)
Cu13 Cu6 Cu7 100.77(9)
Cu10 Cu6 Cu19 106.11(9)
Cu3 Cu6 Cu19 114.98(10)
Cu2 Cu6 Cu19 55.19(7)
Cu1 Cu6 Cu19 51.26(7)
Cu13 Cu6 Cu19 168.49(10)
Cu7 Cu6 Cu19 90.54(9)
Cu6 Cu7 Cu18 116.18(9)
Cu6 Cu7 Cu3 57.13(7)
Cu18 Cu7 Cu3 122.72(10)
Cu6 Cu7 Cu4 167.28(11)
Cu18 Cu7 Cu4 56.73(8)
Cu3 Cu7 Cu4 115.97(9)
Cu6 Cu7 Cu8 112.01(9)
Cu18 Cu7 Cu8 57.66(8)
Cu3 Cu7 Cu8 168.85(10)
Cu4 Cu7 Cu8 74.14(8)
Cu6 Cu7 Cu2 57.37(7)
Cu18 Cu7 Cu2 72.54(8)
Cu3 Cu7 Cu2 56.85(8)
Cu4 Cu7 Cu2 110.04(10)
Cu8 Cu7 Cu2 116.51(10)
Cu6 Cu7 Cu23 117.52(10)
Cu18 Cu7 Cu23 118.53(10)
Cu3 Cu7 Cu23 110.41(10)
Cu4 Cu7 Cu23 74.34(8)
Cu8 Cu7 Cu23 76.06(8)
Cu2 Cu7 Cu23 167.25(11)
Cu6 Cu7 Cu15 123.13(10)
Cu18 Cu7 Cu15 111.77(10)
Cu3 Cu7 Cu15 72.16(8)
Cu4 Cu7 Cu15 58.06(8)
Cu8 Cu7 Cu15 118.66(10)
Cu2 Cu7 Cu15 114.60(9)
Cu23 Cu7 Cu15 56.78(7)
Cu6 Cu7 Cu1 57.56(7)
Cu18 Cu7 Cu1 75.12(8)
Cu3 Cu7 Cu1 112.73(9)
Cu4 Cu7 Cu1 124.32(10)
Cu8 Cu7 Cu1 56.14(7)
Cu2 Cu7 Cu1 76.10(8)
Cu23 Cu7 Cu1 111.84(9)
Cu15 Cu7 Cu1 168.32(11)
Cu6 Cu7 Cu9 75.94(8)
Cu18 Cu7 Cu9 111.67(9)
Cu3 Cu7 Cu9 118.84(10)
Cu4 Cu7 Cu9 116.01(10)
Cu8 Cu7 Cu9 56.15(8)
Cu2 Cu7 Cu9 126.24(9)
Cu23 Cu7 Cu9 57.77(7)
Cu15 Cu7 Cu9 112.53(9)
Cu1 Cu7 Cu9 55.81(7)
Cu6 Cu7 Cu5 111.55(9)
Cu18 Cu7 Cu5 56.26(7)
Cu3 Cu7 Cu5 73.43(8)
Cu4 Cu7 Cu5 55.90(7)
Cu8 Cu7 Cu5 111.29(10)
Cu2 Cu7 Cu5 56.64(7)
Cu23 Cu7 Cu5 122.61(9)
Cu15 Cu7 Cu5 72.52(8)
Cu1 Cu7 Cu5 118.76(10)
Cu9 Cu7 Cu5 167.44(11)
Cu6 Cu7 Cu22 74.99(8)
Cu18 Cu7 Cu22 167.58(10)
Cu3 Cu7 Cu22 57.44(8)
Cu4 Cu7 Cu22 111.22(9)
Cu8 Cu7 Cu22 125.03(10)
Cu2 Cu7 Cu22 112.26(10)
Cu23 Cu7 Cu22 55.57(8)
Cu15 Cu7 Cu22 55.86(8)
Cu1 Cu7 Cu22 116.87(10)
Cu9 Cu7 Cu22 75.33(8)
Cu5 Cu7 Cu22 115.86(9)
Cu12 Cu8 Cu1 158.08(12)
Cu12 Cu8 Cu9 133.48(11)
Cu1 Cu8 Cu9 59.90(8)
Cu12 Cu8 Cu18 78.50(9)
Cu1 Cu8 Cu18 79.58(9)
Cu9 Cu8 Cu18 120.67(10)
Cu12 Cu8 Cu25 68.47(9)
Cu1 Cu8 Cu25 129.27(11)
Cu9 Cu8 Cu25 69.58(9)
Cu18 Cu8 Cu25 134.83(10)
Cu12 Cu8 Cu7 105.73(9)
Cu1 Cu8 Cu7 62.33(8)
Cu9 Cu8 Cu7 62.41(8)
Cu18 Cu8 Cu7 60.82(8)
Cu25 Cu8 Cu7 99.01(9)
Cu12 Cu8 Cu20 109.07(10)
Cu1 Cu8 Cu20 55.81(7)
Cu9 Cu8 Cu20 115.56(9)
Cu18 Cu8 Cu20 51.09(7)
Cu25 Cu8 Cu20 170.17(10)
Cu7 Cu8 Cu20 90.82(8)
Cu24 Cu9 Cu1 137.40(11)
Cu24 Cu9 Cu8 152.42(11)
Cu1 Cu9 Cu8 60.00(8)
Cu24 Cu9 Cu23 72.38(9)
Cu1 Cu9 Cu23 120.67(10)
Cu8 Cu9 Cu23 80.07(9)
Cu24 Cu9 Cu10 71.12(9)
Cu1 Cu9 Cu10 71.61(8)
Cu8 Cu9 Cu10 131.56(11)
Cu23 Cu9 Cu10 130.92(10)
Cu24 Cu9 Cu7 104.42(10)
Cu1 Cu9 Cu7 62.01(8)
Cu8 Cu9 Cu7 61.44(8)
Cu23 Cu9 Cu7 60.73(7)
Cu10 Cu9 Cu7 98.59(9)
Cu24 Cu9 Cu25 103.52(10)
Cu1 Cu9 Cu25 116.14(10)
Cu8 Cu9 Cu25 56.31(8)
Cu23 Cu9 Cu25 51.95(7)
Cu10 Cu9 Cu25 170.03(10)
Cu7 Cu9 Cu25 90.85(8)
P3 Cu10 Cu6 141.44(16)
P3 Cu10 Cu9 126.98(15)
Cu6 Cu10 Cu9 80.58(9)
P3 Cu10 Cu13 132.18(16)
Cu6 Cu10 Cu13 58.27(8)
Cu9 Cu10 Cu13 93.61(8)
P3 Cu10 Cu24 121.37(15)
Cu6 Cu10 Cu24 96.61(9)
Cu9 Cu10 Cu24 51.57(7)
Cu13 Cu10 Cu24 61.92(7)
P3 Cu10 Cu1 116.55(15)
Cu6 Cu10 Cu1 54.93(8)
Cu9 Cu10 Cu1 52.68(7)
Cu13 Cu10 Cu1 107.81(8)
Cu24 Cu10 Cu1 101.81(8)
P1 Cu11 Cu4 140.63(17)
P1 Cu11 Cu23 127.31(18)
Cu4 Cu11 Cu23 79.15(9)
P1 Cu11 Cu12 132.18(17)
Cu4 Cu11 Cu12 60.07(8)
Cu23 Cu11 Cu12 93.93(9)
P1 Cu11 Cu25 123.85(16)
Cu4 Cu11 Cu25 95.15(9)
Cu23 Cu11 Cu25 52.18(7)
Cu12 Cu11 Cu25 60.18(7)
P6 Cu12 Cu8 138.25(15)
P6 Cu12 Cu4 127.79(15)
Cu8 Cu12 Cu4 78.14(9)
P6 Cu12 Cu11 124.23(15)
Cu8 Cu12 Cu11 97.35(10)
Cu4 Cu12 Cu11 53.46(7)
P6 Cu12 Cu25 136.10(15)
Cu8 Cu12 Cu25 57.95(8)
Cu4 Cu12 Cu25 92.05(9)
Cu11 Cu12 Cu25 61.72(8)
P8 Cu13 Cu22 136.50(16)
P8 Cu13 Cu6 128.43(17)
Cu22 Cu13 Cu6 79.91(9)
P8 Cu13 Cu10 127.46(15)
Cu22 Cu13 Cu10 95.65(10)
Cu6 Cu13 Cu10 52.58(7)
P8 Cu13 Cu24 136.30(16)
Cu22 Cu13 Cu24 56.80(8)
Cu6 Cu13 Cu24 91.65(9)
Cu10 Cu13 Cu24 60.02(7)
P8 Cu13 Cu3 112.88(15)
Cu22 Cu13 Cu3 54.42(8)
Cu6 Cu13 Cu3 52.13(7)
Cu10 Cu13 Cu3 101.93(9)
Cu24 Cu13 Cu3 105.35(9)
P10 Cu14 Cu15 139.15(17)
P10 Cu14 Cu5 130.05(17)
Cu15 Cu14 Cu5 78.09(9)
P10 Cu14 Cu16 133.40(16)
Cu15 Cu14 Cu16 58.00(8)
Cu5 Cu14 Cu16 91.45(9)
P10 Cu14 Cu21 127.34(16)
Cu15 Cu14 Cu21 93.07(9)
Cu5 Cu14 Cu21 50.23(7)
Cu16 Cu14 Cu21 59.78(8)
P10 Cu14 Cu4 115.26(15)
Cu15 Cu14 Cu4 54.43(8)
Cu5 Cu14 Cu4 51.63(7)
Cu16 Cu14 Cu4 106.94(9)
Cu21 Cu14 Cu4 99.32(8)
Cu14 Cu15 Cu22 140.71(12)
Cu14 Cu15 Cu23 152.94(13)
Cu22 Cu15 Cu23 59.33(8)
Cu14 Cu15 Cu4 75.46(10)
Cu22 Cu15 Cu4 120.01(10)
Cu23 Cu15 Cu4 77.76(9)
Cu14 Cu15 Cu16 70.38(9)
Cu22 Cu15 Cu16 75.26(9)
Cu23 Cu15 Cu16 134.33(12)
Cu4 Cu15 Cu16 135.09(11)
Cu14 Cu15 Cu7 107.30(10)
Cu22 Cu15 Cu7 62.58(8)
Cu23 Cu15 Cu7 61.55(8)
Cu4 Cu15 Cu7 60.64(8)
Cu16 Cu15 Cu7 103.04(10)
P9 Cu16 Cu3 138.84(18)
P9 Cu16 Cu15 130.38(18)
Cu3 Cu16 Cu15 75.85(9)
P9 Cu16 Cu14 126.63(16)
Cu3 Cu16 Cu14 94.33(10)
Cu15 Cu16 Cu14 51.62(8)
P9 Cu16 Cu21 135.77(18)
Cu3 Cu16 Cu21 56.32(8)
Cu15 Cu16 Cu21 90.49(9)
Cu14 Cu16 Cu21 61.78(8)
P5 Cu17 Cu2 137.59(16)
P5 Cu17 Cu18 127.74(16)
Cu2 Cu17 Cu18 76.22(9)
P5 Cu17 Cu19 138.76(16)
Cu2 Cu17 Cu19 57.62(8)
Cu18 Cu17 Cu19 90.43(9)
P5 Cu17 Cu20 127.40(16)
Cu2 Cu17 Cu20 95.00(9)
Cu18 Cu17 Cu20 52.39(7)
Cu19 Cu17 Cu20 60.52(7)
Cu20 Cu18 Cu4 151.82(11)
Cu20 Cu18 Cu5 139.91(11)
Cu4 Cu18 Cu5 59.71(8)
Cu20 Cu18 Cu8 73.63(8)
Cu4 Cu18 Cu8 78.27(9)
Cu5 Cu18 Cu8 121.18(11)
Cu20 Cu18 Cu17 69.09(8)
Cu4 Cu18 Cu17 136.19(10)
Cu5 Cu18 Cu17 76.72(9)
Cu8 Cu18 Cu17 134.04(10)
Cu20 Cu18 Cu7 105.28(10)
Cu4 Cu18 Cu7 61.79(8)
Cu5 Cu18 Cu7 62.87(8)
Cu8 Cu18 Cu7 61.52(8)
Cu17 Cu18 Cu7 103.73(10)
P12 Cu25 Cu23 139.55(17)
P12 Cu25 Cu8 128.74(15)
Cu23 Cu25 Cu8 81.79(9)
P12 Cu25 Cu12 122.36(16)
Cu23 Cu25 Cu12 96.52(9)
Cu8 Cu25 Cu12 53.58(8)
P12 Cu25 Cu11 131.94(14)
Cu23 Cu25 Cu11 58.11(8)
Cu8 Cu25 Cu11 91.92(8)
Cu12 Cu25 Cu11 58.10(7)
P12 Cu25 Cu9 115.27(15)
Cu23 Cu25 Cu9 57.08(7)
Cu8 Cu25 Cu9 54.11(7)
Cu12 Cu25 Cu9 105.21(9)
Cu11 Cu25 Cu9 109.16(8)
P7 Cu21 Cu5 142.51(18)
P7 Cu21 Cu3 130.33(17)
Cu5 Cu21 Cu3 79.02(9)
P7 Cu21 Cu2 117.80(15)
Cu5 Cu21 Cu2 55.81(7)
Cu3 Cu21 Cu2 54.07(7)
P7 Cu21 Cu16 121.77(16)
Cu5 Cu21 Cu16 94.13(10)
Cu3 Cu21 Cu16 51.85(7)
Cu2 Cu21 Cu16 103.59(9)
P7 Cu21 Cu14 132.72(15)
Cu5 Cu21 Cu14 55.61(8)
Cu3 Cu21 Cu14 89.15(9)
Cu2 Cu21 Cu14 106.02(8)
Cu16 Cu21 Cu14 58.44(8)
P4 Cu19 Cu1 140.09(16)
P4 Cu19 Cu2 126.61(14)
Cu1 Cu19 Cu2 82.07(9)
P4 Cu19 Cu17 120.22(15)
Cu1 Cu19 Cu17 98.77(9)
Cu2 Cu19 Cu17 53.93(8)
P4 Cu19 Cu20 133.86(15)
Cu1 Cu19 Cu20 58.19(8)
Cu2 Cu19 Cu20 92.15(9)
Cu17 Cu19 Cu20 59.84(7)
P4 Cu19 Cu6 115.69(16)
Cu1 Cu19 Cu6 55.27(8)
Cu2 Cu19 Cu6 53.69(7)
Cu17 Cu19 Cu6 105.11(8)
Cu20 Cu19 Cu6 107.14(8)
Cu13 Cu22 Cu23 137.11(11)
Cu13 Cu22 Cu15 151.54(12)
Cu23 Cu22 Cu15 60.82(8)
Cu13 Cu22 Cu3 75.43(9)
Cu23 Cu22 Cu3 118.95(11)
Cu15 Cu22 Cu3 76.12(9)
Cu13 Cu22 Cu24 72.51(9)
Cu23 Cu22 Cu24 70.67(9)
Cu15 Cu22 Cu24 131.36(11)
Cu3 Cu22 Cu24 135.67(10)
Cu13 Cu22 Cu7 104.13(10)
Cu23 Cu22 Cu7 61.64(8)
Cu15 Cu22 Cu7 61.56(8)
Cu3 Cu22 Cu7 60.40(8)
Cu24 Cu22 Cu7 99.08(9)
P2 Cu20 Cu18 143.08(16)
P2 Cu20 Cu1 126.59(15)
Cu18 Cu20 Cu1 80.30(9)
P2 Cu20 Cu17 130.79(15)
Cu18 Cu20 Cu17 58.52(8)
Cu1 Cu20 Cu17 94.48(9)
P2 Cu20 Cu19 122.34(15)
Cu18 Cu20 Cu19 93.70(9)
Cu1 Cu20 Cu19 52.26(7)
Cu17 Cu20 Cu19 59.64(7)
P2 Cu20 Cu8 117.08(14)
Cu18 Cu20 Cu8 55.28(7)
Cu1 Cu20 Cu8 52.88(7)
Cu17 Cu20 Cu8 108.96(8)
Cu19 Cu20 Cu8 101.89(9)
Cu25 Cu23 Cu22 151.49(11)
Cu25 Cu23 Cu15 138.05(12)
Cu22 Cu23 Cu15 59.84(8)
Cu25 Cu23 Cu9 70.97(8)
Cu22 Cu23 Cu9 80.56(9)
Cu15 Cu23 Cu9 120.78(10)
Cu25 Cu23 Cu11 69.70(9)
Cu22 Cu23 Cu11 134.66(11)
Cu15 Cu23 Cu11 75.00(9)
Cu9 Cu23 Cu11 130.72(11)
Cu25 Cu23 Cu7 103.12(10)
Cu22 Cu23 Cu7 62.79(8)
Cu15 Cu23 Cu7 61.67(8)
Cu9 Cu23 Cu7 61.50(7)
Cu11 Cu23 Cu7 100.45(10)
Cu25 Cu23 Cu24 102.13(9)
Cu22 Cu23 Cu24 56.60(8)
Cu15 Cu23 Cu24 116.35(10)
Cu9 Cu23 Cu24 51.37(7)
Cu11 Cu23 Cu24 166.55(10)
Cu7 Cu23 Cu24 91.72(9)
P11 Cu24 Cu9 142.97(17)
P11 Cu24 Cu22 128.35(16)
Cu9 Cu24 Cu22 81.13(9)
P11 Cu24 Cu10 131.65(16)
Cu9 Cu24 Cu10 57.32(8)
Cu22 Cu24 Cu10 90.11(8)
P11 Cu24 Cu23 119.70(16)
Cu9 Cu24 Cu23 56.25(8)
Cu22 Cu24 Cu23 52.72(7)
Cu10 Cu24 Cu23 106.52(9)
P11 Cu24 Cu13 120.83(17)
Cu9 Cu24 Cu13 94.70(9)
Cu22 Cu24 Cu13 50.69(7)
Cu10 Cu24 Cu13 58.07(7)
Cu23 Cu24 Cu13 100.69(8)
C200 P1 C11 107.1(9)
C200 P1 C30 102.2(9)
C11 P1 C30 100.9(8)
C200 P1 Cu11 113.8(7)
C11 P1 Cu11 110.6(6)
C30 P1 Cu11 120.8(6)
C1 P2 C34 102.1(8)
C1 P2 C32 101.9(8)
C34 P2 C32 103.5(8)
C1 P2 Cu20 120.1(6)
C34 P2 Cu20 113.8(6)
C32 P2 Cu20 113.4(6)
C19 P3 C2 103.4(8)
C19 P3 C132 103.0(8)
C2 P3 C132 99.7(8)
C19 P3 Cu10 114.4(6)
C2 P3 Cu10 113.0(6)
C132 P3 Cu10 120.9(6)
C103 P4 C55 100.1(8)
C103 P4 C67 106.0(8)
C55 P4 C67 102.9(8)
C103 P4 Cu19 116.2(6)
C55 P4 Cu19 118.9(5)
C67 P4 Cu19 111.0(6)
C44 P5 C64 103.7(9)
C44 P5 C42 105.2(9)
C64 P5 C42 100.7(9)
C44 P5 Cu17 118.2(6)
C64 P5 Cu17 115.6(6)
C42 P5 Cu17 111.6(6)
C8 P6 C68 101.7(8)
C8 P6 C69 101.9(8)
C68 P6 C69 104.2(8)
C8 P6 Cu12 110.8(6)
C68 P6 Cu12 119.8(6)
C69 P6 Cu12 116.2(6)
C27 P7 C14 100.1(9)
C27 P7 C26 102.7(9)
C14 P7 C26 107.1(9)
C27 P7 Cu21 118.6(6)
C14 P7 Cu21 115.3(6)
C26 P7 Cu21 111.6(7)
C22 P8 C23 104.8(9)
C22 P8 C113 103.6(9)
C23 P8 C113 100.2(9)
C22 P8 Cu13 117.2(7)
C23 P8 Cu13 112.3(6)
C113 P8 Cu13 116.7(6)
C193 P9 C76 101.2(10)
C193 P9 C77 102.0(10)
C76 P9 C77 101.7(9)
C193 P9 Cu16 112.1(7)
C76 P9 Cu16 121.3(7)
C77 P9 Cu16 115.9(7)
C6 P10 C57 103.0(9)
C6 P10 C31 102.6(9)
C57 P10 C31 103.2(8)
C6 P10 Cu14 113.3(6)
C57 P10 Cu14 117.9(7)
C31 P10 Cu14 115.0(6)
C205 P11 C3 102.2(9)
C205 P11 C4 107.5(9)
C3 P11 C4 101.7(8)
C205 P11 Cu24 114.0(7)
C3 P11 Cu24 122.7(6)
C4 P11 Cu24 107.3(6)
C37 P12 C5 103.8(8)
C37 P12 C35 100.2(8)
C5 P12 C35 102.0(8)
C37 P12 Cu25 114.7(6)
C5 P12 Cu25 118.5(6)
C35 P12 Cu25 115.3(5)
C167 C1 C63 117.6(16)
C167 C1 P2 124.9(14)
C63 C1 P2 117.4(13)
C182 C4 C75 119.4(19)
C182 C4 P11 125.2(16)
C75 C4 P11 115.0(14)
C74 C3 C144 119.4(19)
C74 C3 P11 118.9(16)
C144 C3 P11 121.7(15)
C18 C2 C17 117.9(16)
C18 C2 P3 119.3(13)
C17 C2 P3 122.8(14)
C36 C5 C142 118.6(18)
C36 C5 P12 124.4(13)
C142 C5 P12 117.0(14)
C202 C6 C7 116.1(18)
C202 C6 P10 123.7(16)
C7 C6 P10 120.2(15)
C28 C7 C6 122.2(18)
C40 C8 C59 118.3(17)
C40 C8 P6 119.9(14)
C59 C8 P6 121.8(14)
C41 C10 C60 118.4(19)
C42 C9 C43 118.1(19)
C104 C12 C35 122.3(17)
C152 C11 C196 117(2)
C152 C11 P1 118.6(16)
C196 C11 P1 124.2(16)
C191 C13 C76 117(2)
C80 C14 C185 115.6(19)
C80 C14 P7 122.4(15)
C185 C14 P7 121.2(15)
C134 C16 C35 119.0(17)
C97 C17 C2 119.6(17)
C2 C18 C184 122.7(17)
C20 C19 C21 116.7(18)
C20 C19 P3 124.0(15)
C21 C19 P3 119.3(14)
C19 C20 C150 121(2)
C180 C21 C19 123.5(19)
C83 C22 C149 117.5(18)
C83 C22 P8 117.8(15)
C149 C22 P8 124.6(15)
C81 C23 C82 117.9(19)
C81 C23 P8 119.4(15)
C82 C23 P8 122.7(15)
C90 C25 C135 121.0(19)
C113 C24 C177 118.7(19)
C160 C26 C78 120(2)
C160 C26 P7 117.9(17)
C78 C26 P7 121.7(16)
C110 C27 C109 119.1(18)
C110 C27 P7 117.2(15)
C109 C27 P7 123.7(14)
C198 C30 C70 120.8(18)
C198 C30 P1 118.6(14)
C70 C30 P1 120.6(14)
C58 C28 C7 120.7(19)
C202 C29 C58 120(2)
C212 C31 C105 118(2)
C212 C31 P10 117.3(16)
C105 C31 P10 124.3(16)
C33 C32 C169 119.3(17)
C33 C32 P2 123.7(15)
C169 C32 P2 117.0(13)
C32 C33 C170 120.6(19)
C164 C34 C62 119.0(18)
C164 C34 P2 118.5(15)
C62 C34 P2 122.4(15)
C16 C35 C12 118.5(15)
C16 C35 P12 120.8(13)
C12 C35 P12 120.7(12)
C38 C39 C73 119.6(18)
C141 C36 C5 121.1(18)
C38 C37 C140 118.8(17)
C38 C37 P12 119.3(14)
C140 C37 P12 121.8(14)
C39 C38 C37 122.8(18)
C41 C40 C8 120.8(17)
C40 C41 C10 121.5(18)
C9 C42 C79 120.0(18)
C9 C42 P5 118.7(15)
C79 C42 P5 120.9(14)
C203 C43 C9 123(2)
C44 C45 C161 119.5(19)
C45 C44 C162 120.2(19)
C45 C44 P5 118.0(15)
C162 C44 P5 121.6(16)
C158 C46 C108 117(2)
C109 C47 C189 125(2)
C67 C48 C66 114.7(19)
C96 C50 C174 122(2)
C79 C49 C203 119(2)
C104 C51 C134 116.7(19)
C68 C54 C168 120.4(18)
C61 C52 C63 121.5(19)
C93 C53 C68 122.2(19)
C138 C55 C98 119.3(15)
C138 C55 P4 122.8(13)
C98 C55 P4 117.8(12)
C135 C56 C136 121.0(19)
C154 C57 C197 116(2)
C154 C57 P10 119.3(18)
C197 C57 P10 124.5(16)
C28 C58 C29 118(2)
C60 C59 C8 119.4(18)
C59 C60 C10 121.4(19)
C34 C62 C165 121(2)
C52 C63 C1 119.6(17)
C52 C61 C95 119(2)
C96 C65 C64 119.1(19)
C163 C64 C65 119.0(19)
C163 C64 P5 123.6(16)
C65 C64 P5 117.3(14)
C102 C66 C48 124(2)
C101 C67 C48 122.0(19)
C101 C67 P4 115.3(15)
C48 C67 P4 122.6(15)
C54 C68 C53 118.0(17)
C54 C68 P6 118.6(14)
C53 C68 P6 123.2(14)
C204 C69 C118 120.2(18)
C204 C69 P6 122.7(15)
C118 C69 P6 117.1(15)
C72 C73 C39 116.6(18)
C153 C71 C70 120(2)
C30 C70 C71 118.5(19)
C73 C72 C140 123.7(19)
C3 C74 C146 123(2)
C4 C75 C181 119.8(19)
C219 C77 C190 116(2)
C219 C77 P9 119.1(19)
C190 C77 P9 124.2(17)
C108 C76 C13 120(2)
C108 C76 P9 117.2(16)
C13 C76 P9 122.3(16)
C186 C78 C26 117(2)
C49 C79 C42 120.4(19)
C14 C80 C111 123(2)
C23 C81 C116 121(2)
C159 C82 C23 121(2)
C22 C83 C115 122.2(19)
C91 C84 C118 121(2)
C204 C85 C91 120(2)
C143 C86 C119 121(2)
C25 C90 C103 118.9(18)
C112 C88 C185 118(2)
C110 C87 C189 120(2)
C84 C91 C85 120(2)
C125 C92 C127 120(2)
C168 C94 C93 122(2)
C53 C93 C94 118(2)
C167 C95 C61 121(2)
C50 C96 C65 120(2)
C171 C97 C17 120.4(17)
C139 C100 C99 121.7(18)
C98 C99 C100 119.1(19)
C99 C98 C55 119.9(18)
C66 C102 C173 118(2)
C67 C101 C173 119(2)
C136 C103 C90 118.6(17)
C136 C103 P4 126.0(14)
C90 C103 P4 115.4(13)
C12 C104 C51 122.1(19)
C107 C106 C105 119(3)
C137 C107 C106 122(3)
C106 C105 C31 120(2)
C76 C108 C46 122(2)
C47 C109 C27 118.0(18)
C87 C110 C27 121(2)
C88 C112 C111 119(2)
C80 C111 C112 119(2)
C114 C113 C24 119.7(18)
C114 C113 P8 123.9(15)
C24 C113 P8 116.3(15)
C113 C114 C179 121.4(19)
C147 C115 C83 118(2)
C117 C116 C81 120(2)
C159 C117 C116 120(2)
C84 C118 C69 120(2)
C201 C120 C200 121(2)
C86 C119 C200 120(2)
C155 C122 C197 121(2)
C213 C123 C208 121(3)
C175 C124 C161 121(2)
C125 C126 C132 120.3(18)
C133 C128 C196 119(2)
C92 C125 C126 121(2)
C176 C127 C92 120.7(19)
C170 C130 C129 121(2)
C169 C129 C130 119.1(19)
C176 C132 C126 119.3(17)
C176 C132 P3 120.8(14)
C126 C132 P3 119.9(13)
C128 C133 C211 123(3)
C16 C134 C51 121.3(19)
C56 C135 C25 119(2)
C103 C136 C56 121.2(18)
C107 C137 C212 121(3)
C100 C139 C138 119.8(18)
C55 C138 C139 120.1(17)
C72 C140 C37 118.4(18)
C207 C141 C36 119(2)
C206 C142 C5 119(2)
C86 C143 C201 120(2)
C183 C145 C144 119(2)
C183 C146 C74 115(3)
C145 C144 C3 118(2)
C115 C147 C148 120(2)
C148 C149 C22 122(2)
C149 C148 C147 120(2)
C150 C151 C180 123(2)
C151 C150 C20 119(2)
C11 C152 C211 125(2)
C71 C153 C199 122(2)
C57 C154 C217 121(3)
C122 C155 C217 120(3)
C181 C156 C214 120(3)
C220 C157 C218 121(3)
C191 C158 C46 120(2)
C26 C160 C187 121(2)
C117 C159 C82 120(2)
C124 C161 C45 119(2)
C175 C162 C44 116(2)
C64 C163 C174 121(2)
C166 C165 C62 120(2)
C165 C166 C172 122(2)
C34 C164 C172 120.1(19)
C95 C167 C1 121.8(19)
C94 C168 C54 119.6(19)
C129 C169 C32 119.7(17)
C97 C171 C184 121.5(19)
C130 C170 C33 120(2)
C166 C172 C164 119(2)
C102 C173 C101 122(2)
C50 C174 C163 118(2)
C124 C175 C162 124(3)
C127 C176 C132 119.0(18)
C177 C178 C179 120(2)
C178 C179 C114 119(2)
C178 C177 C24 121(2)
C21 C180 C151 117(2)
C156 C181 C75 122(2)
C4 C182 C214 120(2)
C146 C183 C145 125(3)
C171 C184 C18 117.9(19)
C88 C185 C14 124(2)
C188 C187 C160 115(3)
C186 C188 C187 126(3)
C188 C186 C78 120(3)
C47 C189 C87 117(2)
C158 C191 C13 125(2)
C220 C190 C77 124(2)
C11 C196 C128 121(2)
C193 C192 C216 119(3)
C215 C194 C193 123(2)
C194 C193 C192 117(2)
C194 C193 P9 119.5(17)
C192 C193 P9 124.0(18)
C216 C195 C215 122(3)
C122 C197 C57 122(2)
C198 C199 C153 118(2)
C30 C198 C199 121(2)
C119 C200 C120 117(2)
C119 C200 P1 124.8(17)
C120 C200 P1 118.0(16)
C120 C201 C143 121(2)
C29 C202 C6 123(2)
C43 C203 C49 119(2)
C69 C204 C85 120.1(19)
C209 C205 C210 119(2)
C209 C205 P11 120.7(17)
C210 C205 P11 120.4(18)
C141 C207 C206 121(2)
C142 C206 C207 122(3)
C205 C209 C208 120(2)
C123 C208 C209 121(3)
C213 C210 C205 118(3)
C133 C211 C152 115(2)
C31 C212 C137 119(2)
C123 C213 C210 122(3)
C156 C214 C182 119(3)
C194 C215 C195 119(3)
C195 C216 C192 120(3)
C155 C217 C154 119(3)
C157 C220 C190 119(2)
C77 C219 C218 120(3)
C157 C218 C219 119(4)
C403 C404 C405 106.9(10)
C401 C402 C403 106.6(10)
C404 C403 C402 106.7(10)
C400 C401 C402 107.1(10)
C423 C422 C421 106.8(10)
C410 C409 C408 106.6(10)
C407 C408 C409 106.8(10)
Cl5 C444 Cl6 110.7(9)
C432 C433 C434 106.2(10)
C435 C434 C433 106.2(10)
C411 C410 C409 106.8(10)
C424 C423 C422 106.8(10)
C432 C431 C430 106.5(10)
C408 C407 C406 106.8(10)
C423 C424 C425 106.9(10)
C422 C421 C420 106.8(10)
C431 C432 C433 106.7(10)
C482 C481 C480 106.5(10)
C484 C483 C482 110.1(10)
C506 C507 C508 106.3(10)
C514 C513 C512 106.3(10)
C507 C508 C509 106.2(10)
C494 C495 C496 105.7(10)
C483 C484 C485 106.0(10)
C483 C482 C481 106.5(9)
C497 C496 C495 105.9(10)
C498 C497 C496 106.1(10)
C493 C494 C495 105.7(10)
C511 C512 C513 106.2(10)
C507 C506 C505 106.4(10)
C513 C514 C515 106.5(10)
C512 C511 C510 106.3(10)
C506 C505 C504 106.2(10)

loop_
_geom_bond_atom_site_label_1
_geom_bond_atom_site_label_2
_geom_bond_distance
Cu1 Cu19 2.398(3)
Cu1 Cu9 2.482(3)
Cu1 Cu8 2.485(3)
Cu1 Cu6 2.527(3)
Cu1 Cu20 2.578(3)
Cu1 Cu7 2.650(3)
Cu1 Cu10 2.962(3)
Cu2 Cu17 2.448(3)
Cu2 Cu3 2.499(3)
Cu2 Cu6 2.511(3)
Cu2 Cu5 2.512(3)
Cu2 Cu19 2.558(3)
Cu2 Cu7 2.633(3)
Cu2 Cu21 2.893(3)
Cu3 Cu16 2.427(3)
Cu3 Cu6 2.494(3)
Cu3 Cu22 2.538(3)
Cu3 Cu21 2.569(3)
Cu3 Cu7 2.618(3)
Cu3 Cu13 3.020(3)
Cu4 Cu11 2.404(3)
Cu4 Cu5 2.476(3)
Cu4 Cu18 2.487(3)
Cu4 Cu15 2.552(3)
Cu4 Cu12 2.593(3)
Cu4 Cu7 2.621(3)
Cu4 Cu14 3.037(3)
Cu5 Cu21 2.389(3)
Cu5 Cu18 2.488(3)
Cu5 Cu14 2.566(3)
Cu5 Cu7 2.662(3)
Cu6 Cu10 2.414(3)
Cu6 Cu13 2.586(3)
Cu6 Cu7 2.598(3)
Cu6 Cu19 2.948(3)
Cu7 Cu18 2.613(3)
Cu7 Cu8 2.631(3)
Cu7 Cu23 2.635(3)
Cu7 Cu15 2.638(3)
Cu7 Cu9 2.654(3)
Cu7 Cu22 2.663(3)
Cu8 Cu12 2.425(3)
Cu8 Cu9 2.487(3)
Cu8 Cu18 2.529(3)
Cu8 Cu25 2.555(3)
Cu8 Cu20 2.952(3)
Cu9 Cu24 2.400(3)
Cu9 Cu23 2.555(3)
Cu9 Cu10 2.579(3)
Cu9 Cu25 2.878(3)
Cu10 P3 2.255(5)
Cu10 Cu13 2.841(3)
Cu10 Cu24 2.899(3)
Cu11 P1 2.249(5)
Cu11 Cu23 2.576(3)
Cu11 Cu12 2.743(3)
Cu11 Cu25 2.846(3)
Cu12 P6 2.262(5)
Cu12 Cu25 2.804(3)
Cu13 P8 2.260(5)
Cu13 Cu22 2.396(3)
Cu13 Cu24 2.953(3)
Cu14 P10 2.255(5)
Cu14 Cu15 2.407(3)
Cu14 Cu16 2.892(3)
Cu14 Cu21 2.991(3)
Cu15 Cu22 2.483(3)
Cu15 Cu23 2.507(3)
Cu15 Cu16 2.604(3)
Cu16 P9 2.261(5)
Cu16 Cu21 2.933(3)
Cu17 P5 2.278(5)
Cu17 Cu18 2.577(3)
Cu17 Cu19 2.817(3)
Cu17 Cu20 2.823(3)
Cu18 Cu20 2.394(3)
Cu25 P12 2.241(5)
Cu25 Cu23 2.397(3)
Cu21 P7 2.252(5)
Cu19 P4 2.259(5)
Cu19 Cu20 2.842(3)
Cu22 Cu23 2.470(3)
Cu22 Cu24 2.591(3)
Cu20 P2 2.241(5)
Cu23 Cu24 2.929(3)
Cu24 P11 2.262(5)
Cu1 Cu18 3.209(3)
Cu8 Cu23 3.244(3)
Cu6 Cu9 3.232(3)
Cu9 Cu22 3.249(3)
Cu11 Cu15 3.095(3)
Cu12 Cu18 3.136(3)
Cu15 Cu5 3.135(3)
Cu16 Cu22 3.107(3)
Cu2 Cu18 3.103(3)
Cu1 Cu2 3.256(3)
Cu3 Cu15 3.096(3)
Cu4 Cu8 3.166(3)
Cu4 Cu23 3.176(3)
Cu5 Cu17 3.144(3)
Cu5 Cu3 3.157(3)
Cu6 Cu22 3.202(3)
P1 C200 1.80(2)
P1 C11 1.829(18)
P1 C30 1.841(18)
P2 C1 1.803(17)
P2 C34 1.828(19)
P2 C32 1.839(18)
P3 C19 1.795(19)
P3 C2 1.819(18)
P3 C132 1.838(18)
P4 C103 1.823(18)
P4 C55 1.830(16)
P4 C67 1.842(19)
P5 C44 1.816(19)
P5 C64 1.834(19)
P5 C42 1.854(19)
P6 C8 1.814(18)
P6 C68 1.821(18)
P6 C69 1.847(19)
P7 C27 1.820(19)
P7 C14 1.82(2)
P7 C26 1.83(2)
P8 C22 1.810(19)
P8 C23 1.819(19)
P8 C113 1.840(19)
P9 C193 1.82(2)
P9 C76 1.83(2)
P9 C77 1.83(2)
P10 C6 1.80(2)
P10 C57 1.802(19)
P10 C31 1.820(18)
P11 C205 1.83(2)
P11 C3 1.832(18)
P11 C4 1.832(19)
P12 C37 1.829(18)
P12 C5 1.840(17)
P12 C35 1.842(16)
C1 C167 1.38(2)
C1 C63 1.41(2)
C4 C182 1.37(3)
C4 C75 1.39(2)
C3 C74 1.33(3)
C3 C144 1.42(3)
C2 C18 1.37(2)
C2 C17 1.42(2)
C5 C36 1.39(2)
C5 C142 1.40(3)
C6 C202 1.40(3)
C6 C7 1.41(3)
C7 C28 1.38(3)
C8 C40 1.41(2)
C8 C59 1.43(3)
C10 C41 1.40(3)
C10 C60 1.40(3)
C9 C42 1.35(3)
C9 C43 1.40(3)
C12 C104 1.33(2)
C12 C35 1.41(2)
C11 C152 1.33(3)
C11 C196 1.37(3)
C13 C191 1.39(3)
C13 C76 1.41(3)
C14 C80 1.35(3)
C14 C185 1.42(3)
C16 C134 1.41(3)
C16 C35 1.41(2)
C17 C97 1.41(2)
C18 C184 1.41(3)
C19 C20 1.40(3)
C19 C21 1.41(3)
C20 C150 1.40(3)
C21 C180 1.37(3)
C22 C83 1.35(3)
C22 C149 1.38(3)
C23 C81 1.38(3)
C23 C82 1.41(3)
C25 C90 1.39(3)
C25 C135 1.41(3)
C24 C113 1.38(3)
C24 C177 1.42(3)
C26 C160 1.32(3)
C26 C78 1.47(3)
C27 C110 1.38(3)
C27 C109 1.44(2)
C30 C198 1.35(3)
C30 C70 1.39(3)
C28 C58 1.37(3)
C29 C202 1.36(3)
C29 C58 1.44(3)
C31 C212 1.37(3)
C31 C105 1.42(3)
C32 C33 1.38(2)
C32 C169 1.40(2)
C33 C170 1.38(3)
C34 C164 1.38(3)
C34 C62 1.38(3)
C39 C38 1.35(3)
C39 C73 1.44(3)
C36 C141 1.37(3)
C37 C38 1.37(2)
C37 C140 1.40(3)
C40 C41 1.36(2)
C42 C79 1.40(3)
C43 C203 1.34(3)
C45 C44 1.37(3)
C45 C161 1.43(3)
C44 C162 1.44(3)
C46 C158 1.41(3)
C46 C108 1.44(3)
C47 C109 1.35(3)
C47 C189 1.35(3)
C48 C67 1.40(3)
C48 C66 1.42(3)
C50 C96 1.33(3)
C50 C174 1.39(3)
C49 C79 1.39(3)
C49 C203 1.39(3)
C51 C104 1.41(3)
C51 C134 1.43(3)
C54 C68 1.38(2)
C54 C168 1.40(2)
C52 C61 1.37(3)
C52 C63 1.39(3)
C53 C93 1.37(3)
C53 C68 1.41(3)
C55 C138 1.39(2)
C55 C98 1.42(2)
C56 C135 1.37(3)
C56 C136 1.39(3)
C57 C154 1.30(3)
C57 C197 1.42(3)
C59 C60 1.38(3)
C62 C165 1.39(3)
C61 C95 1.38(3)
C65 C96 1.40(3)
C65 C64 1.42(3)
C64 C163 1.38(3)
C66 C102 1.34(3)
C67 C101 1.36(3)
C69 C204 1.37(3)
C69 C118 1.39(3)
C73 C72 1.36(3)
C71 C153 1.34(3)
C71 C70 1.41(3)
C72 C140 1.38(3)
C74 C146 1.43(3)
C75 C181 1.39(3)
C77 C219 1.34(3)
C77 C190 1.39(3)
C76 C108 1.35(3)
C78 C186 1.39(3)
C80 C111 1.39(3)
C81 C116 1.40(3)
C82 C159 1.41(3)
C83 C115 1.43(3)
C84 C91 1.37(3)
C84 C118 1.37(3)
C85 C204 1.38(3)
C85 C91 1.39(3)
C86 C143 1.34(3)
C86 C119 1.40(3)
C90 C103 1.44(2)
C88 C112 1.38(3)
C88 C185 1.38(3)
C87 C110 1.37(3)
C87 C189 1.44(3)
C92 C125 1.34(3)
C92 C127 1.43(3)
C94 C168 1.37(3)
C94 C93 1.39(3)
C95 C167 1.37(3)
C97 C171 1.36(2)
C100 C139 1.34(2)
C100 C99 1.41(3)
C99 C98 1.37(3)
C102 C173 1.35(3)
C101 C173 1.38(3)
C103 C136 1.38(2)
C106 C107 1.33(3)
C106 C105 1.41(3)
C107 C137 1.33(3)
C112 C111 1.44(3)
C113 C114 1.36(3)
C114 C179 1.38(3)
C115 C147 1.37(3)
C116 C117 1.38(3)
C117 C159 1.37(3)
C120 C201 1.37(3)
C120 C200 1.41(3)
C119 C200 1.40(3)
C122 C155 1.30(3)
C122 C197 1.37(3)
C123 C213 1.32(4)
C123 C208 1.34(3)
C124 C175 1.32(3)
C124 C161 1.37(3)
C126 C125 1.39(3)
C126 C132 1.41(3)
C128 C133 1.31(3)
C128 C196 1.44(3)
C127 C176 1.37(3)
C130 C170 1.35(3)
C130 C129 1.40(3)
C129 C169 1.38(3)
C132 C176 1.41(2)
C133 C211 1.39(3)
C137 C212 1.43(4)
C139 C138 1.40(2)
C141 C207 1.35(3)
C142 C206 1.36(3)
C143 C201 1.39(3)
C145 C183 1.37(3)
C145 C144 1.39(3)
C146 C183 1.34(3)
C147 C148 1.39(3)
C149 C148 1.37(3)
C151 C150 1.36(3)
C151 C180 1.38(3)
C152 C211 1.42(3)
C153 C199 1.40(3)
C154 C217 1.47(4)
C155 C217 1.35(4)
C156 C181 1.33(3)
C156 C214 1.39(3)
C157 C220 1.33(3)
C157 C218 1.37(4)
C158 C191 1.34(3)
C160 C187 1.46(3)
C162 C175 1.40(3)
C163 C174 1.40(3)
C165 C166 1.34(3)
C166 C172 1.37(3)
C164 C172 1.41(3)
C171 C184 1.39(3)
C178 C177 1.35(3)
C178 C179 1.37(3)
C182 C214 1.43(3)
C187 C188 1.37(4)
C188 C186 1.30(4)
C190 C220 1.35(3)
C192 C193 1.42(3)
C192 C216 1.43(4)
C194 C215 1.36(3)
C194 C193 1.40(3)
C195 C216 1.33(4)
C195 C215 1.37(4)
C199 C198 1.38(3)
C205 C209 1.36(3)
C205 C210 1.43(3)
C207 C206 1.36(3)
C209 C208 1.41(3)
C210 C213 1.41(4)
C219 C218 1.46(4)
C404 C403 1.495(10)
C404 C405 1.499(10)
C402 C401 1.495(10)
C402 C403 1.498(10)
C401 C400 1.494(10)
C420 C421 1.500(10)
C422 C423 1.497(10)
C422 C421 1.498(10)
C430 C431 1.499(10)
Cl5 C444 1.701(10)
C425 C424 1.498(10)
C409 C410 1.497(10)
C409 C408 1.498(10)
C408 C407 1.495(10)
C444 Cl6 1.703(10)
C433 C432 1.500(10)
C433 C434 1.503(10)
C406 C407 1.498(10)
C411 C410 1.497(10)
C434 C435 1.499(10)
C423 C424 1.496(10)
C431 C432 1.497(10)
C481 C482 1.496(10)
C481 C480 1.500(10)
C483 C484 1.475(10)
C483 C482 1.477(10)
C507 C506 1.499(10)
C507 C508 1.500(10)
C513 C514 1.499(10)
C513 C512 1.501(10)
C515 C514 1.500(10)
C508 C509 1.502(10)
C498 C497 1.500(10)
C495 C494 1.503(10)
C495 C496 1.504(10)
C484 C485 1.509(10)
C496 C497 1.501(10)
C493 C494 1.503(10)
C512 C511 1.500(10)
C506 C505 1.500(10)
C510 C511 1.501(10)
C504 C505 1.502(10)
